data_7113809
loop_
_publ_author_name
'Onions, Stuart T.'
'Frankin, Anthony M.'
'Horton, Peter N.'
'Hursthouse, Michael B.'
'Matthews, Craig J.'

_publ_section_title
;
 Self-assembly of a unique hexadecanuclear [4 &#xFFFD; (2 &#xFFFD;
 2)]-Pb16&#xFFFD; ?grid of grids? type structureElectronic supplementary
 information (ESI) available: synthesis of L. See
 http://www.rsc.org/suppdata/cc/b3/b308512k/
;
_journal_issue 23
_journal_name_full 'Chemical Communications'
_journal_page_first 2864
_journal_paper_doi 10.1039/b308512k
_journal_year 2003
_chemical_formula_sum 'C240 H244 F48 N96 O106 Pb16 S16'
_chemical_formula_weight 10907.68
_chemical_name_systematic
;
?
;
_space_group_IT_number 2
_symmetry_cell_setting triclinic
_symmetry_space_group_name_Hall '-P 1'
_symmetry_space_group_name_H-M 'P -1'
_atom_sites_solution_hydrogens geom
_atom_sites_solution_primary direct
_atom_sites_solution_secondary difmap
_audit_creation_method SHELXL-97
_cell_angle_alpha 112.14(3)
_cell_angle_beta 93.11(3)
_cell_angle_gamma 98.53(3)
_cell_formula_units_Z 2
_cell_length_a 15.689(3)
_cell_length_b 31.782(6)
_cell_length_c 37.709(8)
_cell_measurement_reflns_used 42949
_cell_measurement_temperature 120(2)
_cell_measurement_theta_max 27.485
_cell_measurement_theta_min 2.910
_cell_volume 17099(7)
_computing_cell_refinement ' DENZO (Otwinowski & Minor, 1997) and COLLECT (Hooft, 1998)'
_computing_data_collection ' DENZO (Otwinowski and Minor, 1997)'
_computing_data_reduction ' DENZO (Otwinowski & Minor, 1997) and COLLECT (Hooft, 1998)'
_computing_molecular_graphics 'PLATON (Spek, 1990)'
_computing_structure_refinement 'SHELXL-97 (Sheldrick, 1997b)'
_computing_structure_solution 'SHELXS-97 (Sheldrick, 1997a)'
_diffrn_ambient_temperature 120(2)
_diffrn_detector_area_resol_mean 9.091
_diffrn_measured_fraction_theta_full 0.816
_diffrn_measured_fraction_theta_max 0.816
_diffrn_measurement_device_type 'Nonius KappaCCD Area Detector'
_diffrn_measurement_method '\f and \w scans to fill Ewald Sphere'
_diffrn_radiation_monochromator graphite
_diffrn_radiation_source 'Nonius FR591 rotating anode'
_diffrn_radiation_type MoK\a
_diffrn_radiation_wavelength 0.71073
_diffrn_reflns_av_R_equivalents 0.1691
_diffrn_reflns_av_sigmaI/netI 0.2143
_diffrn_reflns_limit_h_max 19
_diffrn_reflns_limit_h_min -19
_diffrn_reflns_limit_k_max 39
_diffrn_reflns_limit_k_min -39
_diffrn_reflns_limit_l_max 47
_diffrn_reflns_limit_l_min -47
_diffrn_reflns_number 133702
_diffrn_reflns_theta_full 26.37
_diffrn_reflns_theta_max 26.37
_diffrn_reflns_theta_min 2.94
_exptl_absorpt_coefficient_mu 8.066
_exptl_absorpt_correction_T_max 0.7385
_exptl_absorpt_correction_T_min 0.2376
_exptl_absorpt_correction_type multi-scan
_exptl_absorpt_process_details 'SORTAV Blessing (1997)'
_exptl_crystal_colour Orange
_exptl_crystal_density_diffrn 2.118
_exptl_crystal_density_method 'not measured'
_exptl_crystal_description Block
_exptl_crystal_F_000 10405
_exptl_crystal_size_max 0.25
_exptl_crystal_size_mid 0.12
_exptl_crystal_size_min 0.04
_refine_diff_density_max 3.254
_refine_diff_density_min -2.539
_refine_diff_density_rms 0.393
_refine_ls_extinction_method none
_refine_ls_goodness_of_fit_ref 1.068
_refine_ls_hydrogen_treatment mixed
_refine_ls_matrix_type full
_refine_ls_number_parameters 2167
_refine_ls_number_reflns 57118
_refine_ls_number_restraints 3853
_refine_ls_restrained_S_all 1.044
_refine_ls_R_factor_all 0.2378
_refine_ls_R_factor_gt 0.1256
_refine_ls_shift/su_max 0.001
_refine_ls_shift/su_mean 0.000
_refine_ls_structure_factor_coef Fsqd
_refine_ls_weighting_details 'calc w=1/[\s^2^(Fo^2^)+(0.1359P)^2^+695.2895P] where P=(Fo^2^+2Fc^2^)/3'
_refine_ls_weighting_scheme calc
_refine_ls_wR_factor_gt 0.2826
_refine_ls_wR_factor_ref 0.3519
_reflns_number_gt 27882
_reflns_number_total 57118
_reflns_threshold_expression >2sigma(I)
_cod_data_source_file b308512k.txt
_cod_data_source_block s92
_cod_original_cell_volume 17100(6)
_cod_original_sg_symbol_H-M P-1
_cod_database_code 7113809

loop_
_symmetry_equiv_pos_as_xyz
'x, y, z'
'-x, -y, -z'

loop_
_atom_site_label
_atom_site_type_symbol
_atom_site_fract_x
_atom_site_fract_y
_atom_site_fract_z
_atom_site_U_iso_or_equiv
_atom_site_adp_type
_atom_site_occupancy
_atom_site_symmetry_multiplicity
_atom_site_calc_flag
_atom_site_refinement_flags
Pb1 Pb 0.80257(9) 0.26302(4) 0.39267(4) 0.0415(3) Uani 1 1 d .
Pb2 Pb 0.82116(9) 0.33318(4) 0.51416(3) 0.0378(3) Uani 1 1 d .
Pb3 Pb 0.79048(9) 0.44107(4) 0.71493(4) 0.0427(4) Uani 1 1 d .
Pb4 Pb 0.76423(9) 0.50447(4) 0.83447(4) 0.0451(4) Uani 1 1 d .
Pb5 Pb 0.80045(8) 0.17310(4) 0.45746(3) 0.0301(3) Uani 1 1 d .
Pb6 Pb 0.81926(8) 0.24241(4) 0.57543(3) 0.0290(3) Uani 1 1 d .
Pb7 Pb 0.78140(8) 0.34789(4) 0.77252(3) 0.0361(3) Uani 1 1 d .
Pb8 Pb 0.73927(9) 0.41142(4) 0.89048(4) 0.0425(4) Uani 1 1 d .
Pb9 Pb 0.82649(8) 0.05940(4) 0.60311(3) 0.0297(3) Uani 1 1 d .
Pb10 Pb 0.80893(8) 0.12774(4) 0.72501(3) 0.0301(3) Uani 1 1 d .
Pb11 Pb 0.76509(8) 0.23614(4) 0.92426(3) 0.0355(3) Uani 1 1 d .
Pb12 Pb 0.70485(10) 0.29598(4) 1.03588(3) 0.0436(4) Uani 1 1 d .
Pb13 Pb 0.84223(8) -0.02542(4) 0.66539(3) 0.0308(3) Uani 1 1 d .
Pb14 Pb 0.81885(8) 0.03774(4) 0.78436(3) 0.0316(3) Uani 1 1 d .
Pb15 Pb 0.77037(9) 0.14563(4) 0.98392(3) 0.0408(4) Uani 1 1 d .
Pb16 Pb 0.70920(11) 0.20389(4) 1.09834(3) 0.0521(4) Uani 1 1 d .
C1 C 0.8103(16) 0.2120(8) 0.2887(6) 0.050(9) Uiso 1 1 d D
H1 H 0.7494 0.2069 0.2896 0.059 Uiso 1 1 calc R
C2 C 0.8433(19) 0.1883(9) 0.2543(7) 0.069(12) Uiso 1 1 d D
H2 H 0.8052 0.1678 0.2321 0.083 Uiso 1 1 calc R
C3 C 0.9268(19) 0.1950(9) 0.2532(7) 0.065(11) Uiso 1 1 d D
H3 H 0.9500 0.1793 0.2300 0.078 Uiso 1 1 calc R
C4 C 0.9806(16) 0.2240(9) 0.2848(6) 0.045(9) Uiso 1 1 d D
H4 H 1.0416 0.2284 0.2840 0.055 Uiso 1 1 calc R
C5 C 0.9469(14) 0.2475(9) 0.3187(6) 0.052(9) Uiso 1 1 d D
C6 C 1.0058(15) 0.2794(9) 0.3535(6) 0.055(10) Uiso 1 1 d D
C7 C 1.0935(15) 0.2929(9) 0.3544(7) 0.060(10) Uiso 1 1 d D
H7 H 1.1201 0.2830 0.3313 0.072 Uiso 1 1 calc R
C8 C 1.1415(17) 0.3204(10) 0.3882(7) 0.079(13) Uiso 1 1 d D
H8 H 1.2025 0.3288 0.3889 0.095 Uiso 1 1 calc R
C9 C 1.1034(16) 0.3364(10) 0.4217(7) 0.065(11) Uiso 1 1 d D
H9 H 1.1362 0.3577 0.4452 0.078 Uiso 1 1 calc R
C10 C 1.0166(15) 0.3206(10) 0.4200(5) 0.054(10) Uiso 1 1 d D
C11 C 0.9708(13) 0.3351(8) 0.4552(5) 0.031(7) Uiso 1 1 d D
C12 C 1.0183(14) 0.3939(11) 0.5521(5) 0.054(10) Uiso 1 1 d D
C13 C 0.9720(13) 0.4073(8) 0.5870(5) 0.037(8) Uiso 1 1 d D
C14 C 1.0151(15) 0.4336(8) 0.6241(5) 0.043(8) Uiso 1 1 d D
H14 H 1.0761 0.4441 0.6285 0.051 Uiso 1 1 calc R
C15 C 0.9641(15) 0.4436(9) 0.6539(5) 0.064(11) Uiso 1 1 d D
C16 C 0.8465(14) 0.4038(8) 0.6119(5) 0.034(7) Uiso 1 1 d D
H16 H 0.7861 0.3916 0.6077 0.041 Uiso 1 1 calc R
C17 C 1.0014(17) 0.4750(12) 0.6940(6) 0.082(13) Uiso 1 1 d D
C18 C 0.9396(14) 0.5143(11) 0.7841(5) 0.055(10) Uiso 1 1 d D
C19 C 0.9780(13) 0.5424(8) 0.8256(5) 0.035(7) Uiso 1 1 d D
C20 C 1.0657(13) 0.5542(7) 0.8360(6) 0.037(8) Uiso 1 1 d D
H20 H 1.1045 0.5462 0.8171 0.044 Uiso 1 1 calc R
C21 C 1.0975(15) 0.5784(8) 0.8751(6) 0.044(8) Uiso 1 1 d D
H21 H 1.1581 0.5862 0.8835 0.053 Uiso 1 1 calc R
C22 C 1.0385(14) 0.5903(10) 0.9009(7) 0.057(10) Uiso 1 1 d D
H22 H 1.0585 0.6082 0.9274 0.068 Uiso 1 1 calc R
C23 C 0.9501(13) 0.5767(10) 0.8890(5) 0.052(9) Uiso 1 1 d D
C24 C 0.8832(13) 0.5871(8) 0.9153(6) 0.046(9) Uiso 1 1 d D
C25 C 0.8995(16) 0.6195(8) 0.9541(6) 0.047(9) Uiso 1 1 d D
H25 H 0.9570 0.6357 0.9644 0.057 Uiso 1 1 calc R
C26 C 0.8350(17) 0.6277(9) 0.9766(7) 0.060(10) Uiso 1 1 d D
H26 H 0.8468 0.6491 1.0027 0.072 Uiso 1 1 calc R
C27 C 0.7538(18) 0.6051(10) 0.9615(7) 0.066(11) Uiso 1 1 d D
H27 H 0.7075 0.6109 0.9769 0.079 Uiso 1 1 calc R
C28 C 0.7371(15) 0.5731(9) 0.9234(7) 0.050(9) Uiso 1 1 d D
H28 H 0.6794 0.5577 0.9126 0.060 Uiso 1 1 calc R
N1 N 0.8623(13) 0.2414(8) 0.3203(5) 0.049(7) Uiso 1 1 d D
N2 N 0.9667(13) 0.2929(7) 0.3864(5) 0.044(7) Uiso 1 1 d D
N3 N 1.0188(13) 0.3593(8) 0.4884(5) 0.047(7) Uiso 1 1 d D
N4 N 0.9712(13) 0.3698(7) 0.5197(4) 0.038(6) Uiso 1 1 d D
N5 N 1.1047(13) 0.4083(8) 0.5564(7) 0.049(7) Uiso 1 1 d D
H5A H 1.1332 0.4013 0.5361 0.059 Uiso 1 1 calc R
H5B H 1.1328 0.4248 0.5796 0.059 Uiso 1 1 calc R
N6 N 0.8870(12) 0.3925(7) 0.5810(5) 0.043(7) Uiso 1 1 d D
N7 N 0.8792(13) 0.4304(7) 0.6486(5) 0.042(7) Uiso 1 1 d D
N8 N 1.0880(17) 0.4820(17) 0.7012(11) 0.20(3) Uiso 1 1 d D
H8A H 1.1128 0.4906 0.7250 0.235 Uiso 1 1 calc R
H8B H 1.1202 0.4782 0.6822 0.235 Uiso 1 1 calc R
N9 N 0.9511(13) 0.4803(7) 0.7212(4) 0.032(6) Uiso 1 1 d D
N10 N 0.9934(14) 0.5077(9) 0.7584(5) 0.054(8) Uiso 1 1 d D
N11 N 0.9213(12) 0.5517(7) 0.8509(5) 0.042(7) Uiso 1 1 d D
N12 N 0.8021(12) 0.5643(7) 0.9023(5) 0.041(7) Uiso 1 1 d D
O1 O 0.8884(11) 0.3187(7) 0.4513(4) 0.047(6) Uiso 1 1 d D
O2 O 0.8578(11) 0.4980(7) 0.7778(4) 0.051(6) Uiso 1 1 d D
C31 C 0.7738(15) 0.1360(10) 0.3524(6) 0.048(9) Uiso 1 1 d D
H31 H 0.7154 0.1296 0.3571 0.057 Uiso 1 1 calc R
C32 C 0.7952(17) 0.1183(10) 0.3146(7) 0.051(9) Uiso 1 1 d D
H32 H 0.7519 0.1023 0.2932 0.061 Uiso 1 1 calc R
C33 C 0.8773(17) 0.1249(10) 0.3102(7) 0.052(9) Uiso 1 1 d D
H33 H 0.8940 0.1111 0.2851 0.063 Uiso 1 1 calc R
C34 C 0.9394(16) 0.1506(10) 0.3397(6) 0.048(9) Uiso 1 1 d D
H34 H 0.9982 0.1562 0.3351 0.057 Uiso 1 1 calc R
C35 C 0.9167(13) 0.1688(9) 0.3769(5) 0.034(7) Uiso 1 1 d D
C36 C 0.9804(13) 0.1977(9) 0.4110(5) 0.038(8) Uiso 1 1 d D
C37 C 1.0675(13) 0.2098(8) 0.4098(6) 0.029(7) Uiso 1 1 d D
H37 H 1.0910 0.1993 0.3860 0.034 Uiso 1 1 calc R
C38 C 1.1197(15) 0.2368(10) 0.4427(6) 0.046(9) Uiso 1 1 d D
H38 H 1.1806 0.2429 0.4421 0.056 Uiso 1 1 calc R
C39 C 1.0863(14) 0.2556(9) 0.4772(7) 0.044(8) Uiso 1 1 d D
H39 H 1.1219 0.2777 0.4996 0.053 Uiso 1 1 calc R
C40 C 1.0000(13) 0.2413(8) 0.4780(5) 0.024(6) Uiso 1 1 d D
C41 C 0.9580(14) 0.2538(9) 0.5142(5) 0.040(8) Uiso 1 1 d D
C42 C 1.0062(13) 0.3156(9) 0.6108(5) 0.033(7) Uiso 1 1 d D
C43 C 0.9597(13) 0.3269(8) 0.6454(5) 0.024(6) Uiso 1 1 d D
C44 C 1.0009(14) 0.3562(9) 0.6824(5) 0.038(8) Uiso 1 1 d D
H44 H 1.0608 0.3695 0.6869 0.046 Uiso 1 1 calc R
C45 C 0.9481(14) 0.3643(9) 0.7118(5) 0.036(8) Uiso 1 1 d D
C46 C 0.8342(15) 0.3157(9) 0.6701(5) 0.042(8) Uiso 1 1 d D
H46 H 0.7778 0.2979 0.6665 0.050 Uiso 1 1 calc R
C47 C 0.9796(14) 0.3962(9) 0.7522(5) 0.037(8) Uiso 1 1 d D
C48 C 0.9076(13) 0.4309(8) 0.8406(5) 0.028(7) Uiso 1 1 d D
C49 C 0.9436(13) 0.4606(9) 0.8822(5) 0.041(8) Uiso 1 1 d D
C50 C 1.0298(13) 0.4790(8) 0.8927(6) 0.029(7) Uiso 1 1 d D
H50 H 1.0693 0.4749 0.8740 0.035 Uiso 1 1 calc R
C51 C 1.0583(14) 0.5042(8) 0.9322(6) 0.029(7) Uiso 1 1 d D
H51 H 1.1184 0.5138 0.9415 0.035 Uiso 1 1 calc R
C52 C 0.9962(13) 0.5144(9) 0.9564(6) 0.039(8) Uiso 1 1 d D
H52 H 1.0135 0.5332 0.9829 0.047 Uiso 1 1 calc R
C53 C 0.9087(12) 0.4983(8) 0.9436(5) 0.028(7) Uiso 1 1 d D
C54 C 0.8407(13) 0.5050(8) 0.9694(6) 0.034(7) Uiso 1 1 d D
C55 C 0.8488(16) 0.5417(8) 1.0061(6) 0.042(8) Uiso 1 1 d D
H55 H 0.9034 0.5616 1.0166 0.050 Uiso 1 1 calc R
C56 C 0.7805(16) 0.5488(9) 1.0261(7) 0.040(8) Uiso 1 1 d D
H56 H 0.7868 0.5740 1.0504 0.048 Uiso 1 1 calc R
C57 C 0.7035(18) 0.5206(11) 1.0120(8) 0.081(13) Uiso 1 1 d D
H57 H 0.6554 0.5247 1.0264 0.097 Uiso 1 1 calc R
C58 C 0.6956(15) 0.4850(10) 0.9757(7) 0.052(9) Uiso 1 1 d D
H58 H 0.6425 0.4636 0.9658 0.063 Uiso 1 1 calc R
N31 N 0.8342(12) 0.1615(7) 0.3819(5) 0.036(6) Uiso 1 1 d D
N32 N 0.9468(11) 0.2124(7) 0.4454(4) 0.028(6) Uiso 1 1 d D
N33 N 1.0062(12) 0.2832(7) 0.5462(4) 0.032(6) Uiso 1 1 d D
N34 N 0.9608(12) 0.2923(7) 0.5782(4) 0.032(6) Uiso 1 1 d D
N35 N 1.0911(13) 0.3335(8) 0.6139(7) 0.048(7) Uiso 1 1 d D
H35A H 1.1171 0.3293 0.5931 0.057 Uiso 1 1 calc R
H35B H 1.1205 0.3494 0.6369 0.057 Uiso 1 1 calc R
N36 N 0.8768(12) 0.3078(7) 0.6397(5) 0.032(6) Uiso 1 1 d D
N37 N 0.8646(12) 0.3471(7) 0.7057(5) 0.038(6) Uiso 1 1 d D
N38 N 1.0632(13) 0.4166(8) 0.7609(7) 0.043(7) Uiso 1 1 d D
H38A H 1.0835 0.4353 0.7848 0.052 Uiso 1 1 calc R
H38B H 1.0978 0.4114 0.7427 0.052 Uiso 1 1 calc R
N39 N 0.9249(11) 0.4024(6) 0.7776(4) 0.022(5) Uiso 1 1 d D
N40 N 0.9615(12) 0.4299(7) 0.8155(4) 0.035(6) Uiso 1 1 d D
N41 N 0.8833(11) 0.4707(7) 0.9058(4) 0.032(6) Uiso 1 1 d D
N42 N 0.7608(12) 0.4808(7) 0.9550(5) 0.042(7) Uiso 1 1 d D
O31 O 0.8753(10) 0.2376(6) 0.5116(4) 0.034(5) Uiso 1 1 d D
O32 O 0.8270(11) 0.4116(6) 0.8330(4) 0.044(6) Uiso 1 1 d D
C61 C 0.827(2) -0.0267(10) 0.5144(8) 0.037(8) Uiso 1 1 d .
H61 H 0.7693 -0.0219 0.5123 0.044 Uiso 1 1 calc R
C62 C 0.857(2) -0.0610(10) 0.4846(8) 0.032(7) Uiso 1 1 d .
H62 H 0.8180 -0.0818 0.4628 0.038 Uiso 1 1 calc R
C63 C 0.942(2) -0.0645(11) 0.4867(9) 0.046(9) Uiso 1 1 d .
H63 H 0.9648 -0.0840 0.4649 0.055 Uiso 1 1 calc R
C64 C 0.994(2) -0.0405(10) 0.5197(8) 0.039(8) Uiso 1 1 d .
H64 H 1.0509 -0.0461 0.5227 0.047 Uiso 1 1 calc R
C65 C 0.963(2) -0.0067(10) 0.5502(9) 0.038(8) Uiso 1 1 d .
C66 C 1.0240(19) 0.0187(9) 0.5859(8) 0.028(7) Uiso 1 1 d .
C67 C 1.1094(19) 0.0270(9) 0.5907(8) 0.031(7) Uiso 1 1 d .
H67 H 1.1408 0.0134 0.5697 0.038 Uiso 1 1 calc R
C68 C 1.155(2) 0.0566(11) 0.6279(9) 0.049(9) Uiso 1 1 d .
H68 H 1.2162 0.0633 0.6312 0.059 Uiso 1 1 calc R
C69 C 1.112(2) 0.0750(10) 0.6579(9) 0.036(8) Uiso 1 1 d .
H69 H 1.1428 0.0935 0.6825 0.044 Uiso 1 1 calc R
C70 C 1.020(2) 0.0671(10) 0.6533(8) 0.033(7) Uiso 1 1 d .
C71 C 0.9685(18) 0.0830(8) 0.6822(7) 0.021(6) Uiso 1 1 d .
C72 C 1.001(2) 0.1387(10) 0.7800(8) 0.036(8) Uiso 1 1 d .
C73 C 0.9497(17) 0.1563(8) 0.8141(7) 0.016(6) Uiso 1 1 d .
C74 C 0.994(2) 0.1823(9) 0.8525(8) 0.034(7) Uiso 1 1 d .
H74 H 1.0558 0.1885 0.8581 0.041 Uiso 1 1 calc R
C75 C 0.9376(19) 0.1978(9) 0.8810(8) 0.030(7) Uiso 1 1 d .
C76 C 0.818(2) 0.1680(9) 0.8360(8) 0.028(7) Uiso 1 1 d .
H76 H 0.7572 0.1645 0.8310 0.033 Uiso 1 1 calc R
C77 C 0.972(2) 0.2220(11) 0.9232(9) 0.044(8) Uiso 1 1 d .
C78 C 0.890(2) 0.2571(10) 1.0053(8) 0.035(7) Uiso 1 1 d .
C79 C 0.9137(18) 0.2820(9) 1.0503(7) 0.023(6) Uiso 1 1 d .
C80 C 1.001(2) 0.2857(10) 1.0620(8) 0.037(8) Uiso 1 1 d .
H80 H 1.0426 0.2756 1.0447 0.044 Uiso 1 1 calc R
C81 C 1.022(2) 0.3059(11) 1.1022(9) 0.047(9) Uiso 1 1 d .
H81 H 1.0802 0.3109 1.1133 0.056 Uiso 1 1 calc R
C82 C 0.953(2) 0.3194(11) 1.1275(10) 0.045(9) Uiso 1 1 d .
H82 H 0.9646 0.3317 1.1548 0.054 Uiso 1 1 calc R
C83 C 0.8692(19) 0.3131(9) 1.1088(8) 0.027(7) Uiso 1 1 d .
C84 C 0.8063(18) 0.3229(9) 1.1332(7) 0.024(6) Uiso 1 1 d .
C85 C 0.811(2) 0.3442(10) 1.1729(9) 0.040(8) Uiso 1 1 d .
H85 H 0.8658 0.3501 1.1872 0.048 Uiso 1 1 calc R
C86 C 0.746(2) 0.3575(11) 1.1930(10) 0.050(9) Uiso 1 1 d .
H86 H 0.7543 0.3717 1.2203 0.060 Uiso 1 1 calc R
C87 C 0.667(2) 0.3500(11) 1.1732(9) 0.047(9) Uiso 1 1 d .
H87 H 0.6186 0.3578 1.1867 0.057 Uiso 1 1 calc R
C88 C 0.657(3) 0.3309(13) 1.1332(11) 0.071(12) Uiso 1 1 d .
H88 H 0.6017 0.3276 1.1197 0.085 Uiso 1 1 calc R
N61 N 0.8826(16) -0.0012(8) 0.5457(7) 0.035(6) Uiso 1 1 d .
N62 N 0.9772(17) 0.0410(8) 0.6164(7) 0.040(7) Uiso 1 1 d .
N63 N 1.0091(16) 0.0996(8) 0.7193(7) 0.032(6) Uiso 1 1 d .
N64 N 0.9564(16) 0.1167(8) 0.7470(7) 0.033(6) Uiso 1 1 d .
N65 N 1.0855(17) 0.1443(8) 0.7879(7) 0.044(7) Uiso 1 1 d .
H65A H 1.1172 0.1322 0.7694 0.053 Uiso 1 1 calc R
H65B H 1.1104 0.1602 0.8117 0.053 Uiso 1 1 calc R
N66 N 0.8618(15) 0.1485(7) 0.8050(6) 0.025(5) Uiso 1 1 d .
N67 N 0.8529(15) 0.1908(7) 0.8712(6) 0.028(6) Uiso 1 1 d .
N68 N 1.0591(17) 0.2324(8) 0.9321(7) 0.042(7) Uiso 1 1 d .
H68A H 1.0820 0.2443 0.9564 0.051 Uiso 1 1 calc R
H68B H 1.0929 0.2273 0.9136 0.051 Uiso 1 1 calc R
N69 N 0.9109(17) 0.2258(8) 0.9437(7) 0.036(6) Uiso 1 1 d .
N70 N 0.9445(16) 0.2460(8) 0.9829(7) 0.032(6) Uiso 1 1 d .
N71 N 0.8502(16) 0.2907(8) 1.0706(7) 0.033(6) Uiso 1 1 d .
N72 N 0.7210(18) 0.3171(9) 1.1132(7) 0.047(7) Uiso 1 1 d .
O61 O 0.8852(13) 0.0815(6) 0.6744(5) 0.033(5) Uiso 1 1 d .
O62 O 0.8036(14) 0.2500(7) 0.9946(6) 0.040(5) Uiso 1 1 d .
C91 C 0.8621(19) -0.1043(8) 0.5755(7) 0.023(6) Uiso 1 1 d .
H91 H 0.8012 -0.1055 0.5747 0.028 Uiso 1 1 calc R
C92 C 0.895(2) -0.1313(11) 0.5417(10) 0.048(9) Uiso 1 1 d .
H92 H 0.8571 -0.1510 0.5191 0.058 Uiso 1 1 calc R
C93 C 0.982(2) -0.1278(10) 0.5429(9) 0.040(8) Uiso 1 1 d .
H93 H 1.0076 -0.1453 0.5209 0.048 Uiso 1 1 calc R
C94 C 1.035(2) -0.0978(9) 0.5771(8) 0.029(7) Uiso 1 1 d .
H94 H 1.0967 -0.0929 0.5784 0.035 Uiso 1 1 calc R
C95 C 0.994(2) -0.0756(10) 0.6091(8) 0.033(7) Uiso 1 1 d .
C96 C 1.0487(18) -0.0446(9) 0.6482(7) 0.024(6) Uiso 1 1 d .
C97 C 1.137(2) -0.0362(11) 0.6529(9) 0.045(9) Uiso 1 1 d .
H97 H 1.1675 -0.0488 0.6314 0.054 Uiso 1 1 calc R
C98 C 1.183(2) -0.0094(11) 0.6891(9) 0.045(9) Uiso 1 1 d .
H98 H 1.2444 -0.0032 0.6927 0.055 Uiso 1 1 calc R
C99 C 1.135(2) 0.0079(10) 0.7195(9) 0.040(8) Uiso 1 1 d .
H99 H 1.1639 0.0285 0.7441 0.048 Uiso 1 1 calc R
C100 C 1.0477(18) -0.0051(9) 0.7135(7) 0.025(6) Uiso 1 1 d .
C101 C 0.994(2) 0.0133(9) 0.7443(8) 0.030(7) Uiso 1 1 d .
C102 C 1.025(2) 0.0733(10) 0.8418(8) 0.033(7) Uiso 1 1 d .
C103 C 0.969(2) 0.0866(12) 0.8732(10) 0.051(9) Uiso 1 1 d .
C104 C 1.007(2) 0.1095(10) 0.9125(8) 0.035(7) Uiso 1 1 d .
H104 H 1.0682 0.1164 0.9184 0.042 Uiso 1 1 calc R
C105 C 0.957(2) 0.1211(11) 0.9403(9) 0.045(9) Uiso 1 1 d .
C106 C 0.8353(19) 0.0900(8) 0.8933(7) 0.023(6) Uiso 1 1 d .
H106 H 0.7741 0.0831 0.8867 0.027 Uiso 1 1 calc R
C107 C 0.980(2) 0.1457(9) 0.9853(8) 0.030(7) Uiso 1 1 d .
C108 C 0.894(2) 0.1817(11) 1.0676(9) 0.041(8) Uiso 1 1 d .
C109 C 0.928(2) 0.2024(9) 1.1106(8) 0.031(7) Uiso 1 1 d .
C110 C 1.018(2) 0.2109(12) 1.1224(10) 0.055(10) Uiso 1 1 d .
H110 H 1.0605 0.2010 1.1055 0.066 Uiso 1 1 calc R
C111 C 1.038(3) 0.2364(12) 1.1631(10) 0.059(10) Uiso 1 1 d .
H111 H 1.0970 0.2464 1.1740 0.070 Uiso 1 1 calc R
C112 C 0.977(3) 0.2465(12) 1.1859(11) 0.064(11) Uiso 1 1 d .
H112 H 0.9931 0.2586 1.2130 0.077 Uiso 1 1 calc R
C113 C 0.891(2) 0.2402(11) 1.1722(10) 0.050(9) Uiso 1 1 d .
C114 C 0.817(2) 0.2520(12) 1.1940(10) 0.051(9) Uiso 1 1 d .
C115 C 0.833(3) 0.2839(13) 1.2325(11) 0.063(11) Uiso 1 1 d .
H115 H 0.8905 0.2995 1.2436 0.075 Uiso 1 1 calc R
C116 C 0.771(3) 0.2918(14) 1.2524(12) 0.074(12) Uiso 1 1 d .
H116 H 0.7829 0.3145 1.2780 0.089 Uiso 1 1 calc R
C117 C 0.690(3) 0.2706(12) 1.2397(10) 0.056(10) Uiso 1 1 d .
H117 H 0.6445 0.2765 1.2554 0.068 Uiso 1 1 calc R
C118 C 0.676(3) 0.2365(13) 1.1990(11) 0.067(11) Uiso 1 1 d .
H118 H 0.6181 0.2209 1.1881 0.081 Uiso 1 1 calc R
N91 N 0.9106(15) -0.0780(7) 0.6076(6) 0.025(5) Uiso 1 1 d .
N92 N 1.0040(14) -0.0302(7) 0.6772(6) 0.020(5) Uiso 1 1 d .
N93 N 1.0380(16) 0.0328(8) 0.7789(7) 0.037(6) Uiso 1 1 d .
N94 N 0.9805(16) 0.0474(8) 0.8079(7) 0.036(6) Uiso 1 1 d .
N95 N 1.112(2) 0.0864(10) 0.8479(9) 0.069(9) Uiso 1 1 d .
H95A H 1.1429 0.0775 0.8286 0.083 Uiso 1 1 calc R
H95B H 1.1377 0.1037 0.8713 0.083 Uiso 1 1 calc R
N96 N 0.8861(17) 0.0772(8) 0.8646(7) 0.034(6) Uiso 1 1 d .
N97 N 0.8671(16) 0.1119(8) 0.9305(6) 0.031(6) Uiso 1 1 d .
N98 N 1.0655(19) 0.1563(9) 0.9937(8) 0.058(8) Uiso 1 1 d .
H98A H 1.0888 0.1704 1.0179 0.069 Uiso 1 1 calc R
H98B H 1.0991 0.1494 0.9751 0.069 Uiso 1 1 calc R
N99 N 0.9217(18) 0.1525(9) 1.0072(8) 0.047(7) Uiso 1 1 d .
N100 N 0.9567(17) 0.1696(8) 1.0456(7) 0.038(6) Uiso 1 1 d .
N101 N 0.8656(16) 0.2163(8) 1.1323(7) 0.036(6) Uiso 1 1 d .
N102 N 0.738(2) 0.2273(9) 1.1778(8) 0.054(8) Uiso 1 1 d .
O91 O 0.9108(15) 0.0043(7) 0.7362(6) 0.047(6) Uiso 1 1 d .
O92 O 0.8141(15) 0.1726(7) 1.0564(6) 0.049(6) Uiso 1 1 d .
C121 C 0.8155(17) 0.3532(9) 0.3691(8) 0.049(9) Uiso 1 1 d D
H121 H 0.8664 0.3418 0.3604 0.059 Uiso 1 1 calc R
C122 C 0.794(2) 0.3906(12) 0.3616(11) 0.083(13) Uiso 1 1 d D
H122 H 0.8272 0.4034 0.3466 0.100 Uiso 1 1 calc R
C123 C 0.726(2) 0.4072(11) 0.3756(10) 0.069(12) Uiso 1 1 d D
H123 H 0.7127 0.4335 0.3719 0.083 Uiso 1 1 calc R
C124 C 0.6755(19) 0.3882(9) 0.3955(9) 0.053(10) Uiso 1 1 d D
H124 H 0.6262 0.4006 0.4054 0.064 Uiso 1 1 calc R
C125 C 0.6970(16) 0.3500(9) 0.4011(8) 0.043(8) Uiso 1 1 d D
C126 C 0.6401(15) 0.3262(9) 0.4204(8) 0.046(9) Uiso 1 1 d D
C127 C 0.5578(15) 0.3338(9) 0.4278(8) 0.043(8) Uiso 1 1 d D
H127 H 0.5332 0.3551 0.4202 0.052 Uiso 1 1 calc R
C128 C 0.5128(17) 0.3102(10) 0.4460(9) 0.054(10) Uiso 1 1 d D
H128 H 0.4558 0.3153 0.4513 0.065 Uiso 1 1 calc R
C129 C 0.5466(16) 0.2790(10) 0.4573(9) 0.058(10) Uiso 1 1 d D
H129 H 0.5147 0.2632 0.4706 0.070 Uiso 1 1 calc R
C130 C 0.6281(15) 0.2715(9) 0.4484(8) 0.042(8) Uiso 1 1 d D
C131 C 0.6713(16) 0.2396(9) 0.4606(8) 0.044(8) Uiso 1 1 d D
C132 C 0.6277(13) 0.1693(7) 0.5077(7) 0.025(6) Uiso 1 1 d D
C133 C 0.6702(12) 0.1374(7) 0.5198(7) 0.020(6) Uiso 1 1 d D
C134 C 0.6216(14) 0.1060(8) 0.5324(8) 0.039(8) Uiso 1 1 d D
H134 H 0.5616 0.1053 0.5350 0.047 Uiso 1 1 calc R
C135 C 0.6670(14) 0.0764(8) 0.5409(9) 0.043(8) Uiso 1 1 d D
C136 C 0.7901(14) 0.1090(7) 0.5262(7) 0.028(7) Uiso 1 1 d D
H136 H 0.8508 0.1107 0.5252 0.033 Uiso 1 1 calc R
C137 C 0.6243(13) 0.0382(8) 0.5514(8) 0.031(7) Uiso 1 1 d D
C138 C 0.6876(14) -0.0307(8) 0.5949(7) 0.035(7) Uiso 1 1 d D
C139 C 0.6501(14) -0.0716(8) 0.6039(8) 0.041(8) Uiso 1 1 d D
C140 C 0.5689(15) -0.0963(8) 0.5880(8) 0.043(8) Uiso 1 1 d D
H140 H 0.5316 -0.0860 0.5736 0.052 Uiso 1 1 calc R
C141 C 0.5420(16) -0.1374(8) 0.5935(8) 0.045(9) Uiso 1 1 d D
H141 H 0.4863 -0.1558 0.5826 0.054 Uiso 1 1 calc R
C142 C 0.5983(15) -0.1502(8) 0.6150(8) 0.043(8) Uiso 1 1 d D
H142 H 0.5829 -0.1786 0.6179 0.052 Uiso 1 1 calc R
C143 C 0.6776(14) -0.1217(7) 0.6324(8) 0.038(8) Uiso 1 1 d D
C144 C 0.7407(14) -0.1323(7) 0.6566(7) 0.030(7) Uiso 1 1 d D
C145 C 0.7317(17) -0.1758(7) 0.6596(8) 0.043(8) Uiso 1 1 d D
H145 H 0.6847 -0.1998 0.6450 0.052 Uiso 1 1 calc R
C146 C 0.7903(16) -0.1830(8) 0.6833(8) 0.038(8) Uiso 1 1 d D
H146 H 0.7823 -0.2116 0.6864 0.045 Uiso 1 1 calc R
C147 C 0.8597(17) -0.1502(8) 0.7026(8) 0.042(8) Uiso 1 1 d D
H147 H 0.9020 -0.1561 0.7183 0.050 Uiso 1 1 calc R
C148 C 0.8690(16) -0.1075(8) 0.6992(7) 0.039(8) Uiso 1 1 d D
H148 H 0.9162 -0.0835 0.7136 0.047 Uiso 1 1 calc R
N121 N 0.7663(14) 0.3335(7) 0.3883(7) 0.043(7) Uiso 1 1 d D
N122 N 0.6752(13) 0.2949(7) 0.4306(6) 0.040(7) Uiso 1 1 d D
N123 N 0.6325(12) 0.2238(6) 0.4841(5) 0.020(5) Uiso 1 1 d D
N124 N 0.6769(12) 0.1956(7) 0.4953(6) 0.034(6) Uiso 1 1 d D
N125 N 0.5425(12) 0.1696(8) 0.5098(6) 0.040(7) Uiso 1 1 d D
H12A H 0.5176 0.1885 0.5024 0.048 Uiso 1 1 calc R
H12B H 0.5116 0.1510 0.5185 0.048 Uiso 1 1 calc R
N126 N 0.7539(12) 0.1384(7) 0.5158(7) 0.043(7) Uiso 1 1 d D
N127 N 0.7499(12) 0.0771(6) 0.5380(6) 0.030(6) Uiso 1 1 d D
N128 N 0.5376(13) 0.0280(9) 0.5462(8) 0.059(8) Uiso 1 1 d D
H12C H 0.5103 0.0070 0.5537 0.071 Uiso 1 1 calc R
H12D H 0.5077 0.0422 0.5353 0.071 Uiso 1 1 calc R
N129 N 0.6729(13) 0.0188(7) 0.5673(7) 0.043(7) Uiso 1 1 d D
N130 N 0.6336(12) -0.0192(6) 0.5744(6) 0.032(6) Uiso 1 1 d D
N131 N 0.7045(12) -0.0828(6) 0.6254(6) 0.026(5) Uiso 1 1 d D
N132 N 0.8110(13) -0.1008(7) 0.6757(6) 0.043(7) Uiso 1 1 d D
O121 O 0.7386(11) 0.2266(6) 0.4442(5) 0.033(5) Uiso 1 1 d D
O122 O 0.7642(11) -0.0081(6) 0.6113(5) 0.036(5) Uiso 1 1 d D
C151 C 0.8379(15) 0.4236(8) 0.4893(8) 0.039(8) Uiso 1 1 d D
H151 H 0.8933 0.4151 0.4854 0.047 Uiso 1 1 calc R
C152 C 0.8194(17) 0.4610(9) 0.4807(8) 0.042(8) Uiso 1 1 d D
H152 H 0.8608 0.4771 0.4706 0.050 Uiso 1 1 calc R
C153 C 0.7441(17) 0.4730(9) 0.4870(9) 0.048(9) Uiso 1 1 d D
H153 H 0.7300 0.4980 0.4813 0.057 Uiso 1 1 calc R
C154 C 0.6858(18) 0.4501(9) 0.5016(9) 0.057(10) Uiso 1 1 d D
H154 H 0.6308 0.4589 0.5058 0.068 Uiso 1 1 calc R
C155 C 0.7061(15) 0.4137(8) 0.5105(8) 0.040(8) Uiso 1 1 d D
C156 C 0.6455(13) 0.3904(8) 0.5289(7) 0.028(7) Uiso 1 1 d D
C157 C 0.5589(14) 0.3935(10) 0.5296(8) 0.047(9) Uiso 1 1 d D
H157 H 0.5355 0.4129 0.5192 0.057 Uiso 1 1 calc R
C158 C 0.5079(16) 0.3690(9) 0.5453(9) 0.049(9) Uiso 1 1 d D
H158 H 0.4495 0.3732 0.5479 0.058 Uiso 1 1 calc R
C159 C 0.5389(16) 0.3378(11) 0.5575(10) 0.069(12) Uiso 1 1 d D
H159 H 0.5023 0.3196 0.5675 0.083 Uiso 1 1 calc R
C160 C 0.6244(15) 0.3340(9) 0.5547(9) 0.050(9) Uiso 1 1 d D
C161 C 0.6637(14) 0.3034(8) 0.5702(8) 0.034(7) Uiso 1 1 d D
C162 C 0.6117(13) 0.2243(8) 0.6101(8) 0.037(8) Uiso 1 1 d D
C163 C 0.6589(14) 0.1954(9) 0.6245(9) 0.049(9) Uiso 1 1 d D
C164 C 0.6146(14) 0.1599(7) 0.6339(7) 0.027(7) Uiso 1 1 d D
H164 H 0.5532 0.1514 0.6293 0.033 Uiso 1 1 calc R
C165 C 0.6652(13) 0.1382(7) 0.6500(7) 0.028(7) Uiso 1 1 d D
C166 C 0.7857(15) 0.1861(8) 0.6489(8) 0.045(9) Uiso 1 1 d D
H166 H 0.8465 0.1967 0.6559 0.054 Uiso 1 1 calc R
C167 C 0.6274(13) 0.0976(7) 0.6583(7) 0.026(6) Uiso 1 1 d D
C168 C 0.6827(14) 0.0318(8) 0.7053(7) 0.033(7) Uiso 1 1 d D
C169 C 0.6440(13) -0.0094(7) 0.7137(7) 0.023(6) Uiso 1 1 d D
C170 C 0.5610(14) -0.0320(8) 0.6989(8) 0.041(8) Uiso 1 1 d D
H170 H 0.5250 -0.0214 0.6842 0.049 Uiso 1 1 calc R
C171 C 0.5304(16) -0.0715(9) 0.7062(9) 0.059(10) Uiso 1 1 d D
H171 H 0.4747 -0.0897 0.6950 0.071 Uiso 1 1 calc R
C172 C 0.5825(13) -0.0831(8) 0.7298(7) 0.030(7) Uiso 1 1 d D
H172 H 0.5606 -0.1075 0.7374 0.037 Uiso 1 1 calc R
C173 C 0.6674(12) -0.0597(7) 0.7429(6) 0.021(6) Uiso 1 1 d D
C174 C 0.7287(15) -0.0720(8) 0.7666(8) 0.046(9) Uiso 1 1 d D
C175 C 0.7163(17) -0.1146(8) 0.7708(8) 0.045(9) Uiso 1 1 d D
H175 H 0.6645 -0.1366 0.7590 0.054 Uiso 1 1 calc R
C176 C 0.7775(16) -0.1245(8) 0.7914(8) 0.041(8) Uiso 1 1 d D
H176 H 0.7685 -0.1531 0.7945 0.050 Uiso 1 1 calc R
C177 C 0.8510(17) -0.0939(8) 0.8075(9) 0.050(9) Uiso 1 1 d D
H177 H 0.8951 -0.1012 0.8213 0.060 Uiso 1 1 calc R
C178 C 0.8628(15) -0.0511(8) 0.8042(7) 0.030(7) Uiso 1 1 d D
H178 H 0.9140 -0.0289 0.8163 0.036 Uiso 1 1 calc R
N151 N 0.7805(13) 0.3996(7) 0.5026(7) 0.043(7) Uiso 1 1 d D
N152 N 0.6783(12) 0.3595(7) 0.5403(6) 0.036(6) Uiso 1 1 d D
N153 N 0.6128(12) 0.2780(7) 0.5843(6) 0.035(6) Uiso 1 1 d D
N154 N 0.6584(12) 0.2512(7) 0.5977(6) 0.034(6) Uiso 1 1 d D
N155 N 0.5238(13) 0.2151(9) 0.6050(8) 0.060(8) Uiso 1 1 d D
H15A H 0.4951 0.2280 0.5925 0.072 Uiso 1 1 calc R
H15B H 0.4955 0.1962 0.6142 0.072 Uiso 1 1 calc R
N156 N 0.7442(12) 0.2077(7) 0.6314(6) 0.031(6) Uiso 1 1 d D
N157 N 0.7502(11) 0.1505(6) 0.6577(6) 0.027(5) Uiso 1 1 d D
N158 N 0.5432(13) 0.0800(8) 0.6482(7) 0.054(8) Uiso 1 1 d D
H15C H 0.5208 0.0552 0.6521 0.065 Uiso 1 1 calc R
H15D H 0.5098 0.0931 0.6376 0.065 Uiso 1 1 calc R
N159 N 0.6785(12) 0.0792(6) 0.6740(6) 0.025(5) Uiso 1 1 d D
N160 N 0.6357(13) 0.0417(7) 0.6813(6) 0.038(6) Uiso 1 1 d D
N161 N 0.6947(12) -0.0215(6) 0.7357(6) 0.026(5) Uiso 1 1 d D
N162 N 0.8019(13) -0.0421(7) 0.7839(6) 0.044(7) Uiso 1 1 d D
O151 O 0.7447(11) 0.3019(6) 0.5664(5) 0.040(5) Uiso 1 1 d D
O152 O 0.7582(10) 0.0543(5) 0.7232(5) 0.027(4) Uiso 1 1 d D
C181 C 0.8151(16) 0.5385(8) 0.6968(8) 0.037(8) Uiso 1 1 d D
H181 H 0.8702 0.5300 0.6922 0.044 Uiso 1 1 calc R
C182 C 0.797(2) 0.5775(11) 0.6910(11) 0.078(13) Uiso 1 1 d D
H182 H 0.8363 0.5935 0.6800 0.093 Uiso 1 1 calc R
C183 C 0.724(2) 0.5912(12) 0.7013(14) 0.110(17) Uiso 1 1 d D
H183 H 0.7126 0.6189 0.6998 0.132 Uiso 1 1 calc R
C184 C 0.666(2) 0.5663(11) 0.7142(13) 0.095(15) Uiso 1 1 d D
H184 H 0.6141 0.5770 0.7222 0.114 Uiso 1 1 calc R
C185 C 0.6816(15) 0.5250(9) 0.7158(9) 0.050(9) Uiso 1 1 d D
C186 C 0.6163(14) 0.4946(9) 0.7263(9) 0.052(9) Uiso 1 1 d D
C187 C 0.5293(15) 0.4958(10) 0.7237(9) 0.055(10) Uiso 1 1 d D
H187 H 0.5063 0.5146 0.7125 0.066 Uiso 1 1 calc R
C188 C 0.4773(17) 0.4693(11) 0.7377(10) 0.063(11) Uiso 1 1 d D
H188 H 0.4174 0.4712 0.7377 0.075 Uiso 1 1 calc R
C189 C 0.5081(16) 0.4396(11) 0.7520(10) 0.073(12) Uiso 1 1 d D
H189 H 0.4708 0.4214 0.7619 0.088 Uiso 1 1 calc R
C190 C 0.5947(14) 0.4373(8) 0.7513(8) 0.040(8) Uiso 1 1 d D
C191 C 0.6353(15) 0.4074(9) 0.7673(8) 0.044(8) Uiso 1 1 d D
C192 C 0.5787(14) 0.3260(8) 0.8034(8) 0.034(7) Uiso 1 1 d D
C193 C 0.6223(14) 0.2989(8) 0.8209(8) 0.040(8) Uiso 1 1 d D
C194 C 0.5745(14) 0.2647(8) 0.8306(7) 0.033(7) Uiso 1 1 d D
H194 H 0.5128 0.2585 0.8274 0.040 Uiso 1 1 calc R
C195 C 0.6229(13) 0.2408(7) 0.8452(7) 0.026(7) Uiso 1 1 d D
C196 C 0.7461(14) 0.2814(8) 0.8390(8) 0.040(8) Uiso 1 1 d D
H196 H 0.8077 0.2866 0.8413 0.048 Uiso 1 1 calc R
C197 C 0.5809(14) 0.2013(8) 0.8538(8) 0.045(8) Uiso 1 1 d D
C198 C 0.6344(15) 0.1384(7) 0.9050(7) 0.038(8) Uiso 1 1 d D
C199 C 0.6000(14) 0.0933(7) 0.9087(7) 0.030(7) Uiso 1 1 d D
C200 C 0.5212(14) 0.0673(7) 0.8906(7) 0.031(7) Uiso 1 1 d D
H200 H 0.4818 0.0787 0.8780 0.038 Uiso 1 1 calc R
C201 C 0.5001(15) 0.0229(7) 0.8911(7) 0.031(7) Uiso 1 1 d D
H201 H 0.4504 0.0017 0.8756 0.037 Uiso 1 1 calc R
C202 C 0.5527(14) 0.0111(7) 0.9146(7) 0.025(6) Uiso 1 1 d D
H202 H 0.5367 -0.0173 0.9176 0.030 Uiso 1 1 calc R
C203 C 0.6299(13) 0.0408(7) 0.9341(7) 0.027(7) Uiso 1 1 d D
C204 C 0.6932(14) 0.0293(6) 0.9577(6) 0.024(6) Uiso 1 1 d D
C205 C 0.696(2) -0.0163(8) 0.9543(9) 0.065(11) Uiso 1 1 d D
H205 H 0.6587 -0.0415 0.9347 0.078 Uiso 1 1 calc R
C206 C 0.7518(17) -0.0242(8) 0.9785(7) 0.035(7) Uiso 1 1 d D
H206 H 0.7489 -0.0543 0.9784 0.042 Uiso 1 1 calc R
C207 C 0.811(2) 0.0112(8) 1.0030(9) 0.062(11) Uiso 1 1 d D
H207 H 0.8536 0.0059 1.0192 0.075 Uiso 1 1 calc R
C208 C 0.8115(16) 0.0556(8) 1.0046(7) 0.038(8) Uiso 1 1 d D
H208 H 0.8554 0.0804 1.0210 0.045 Uiso 1 1 calc R
N181 N 0.7573(14) 0.5129(7) 0.7086(7) 0.047(7) Uiso 1 1 d D
N182 N 0.6502(13) 0.4667(7) 0.7412(7) 0.049(7) Uiso 1 1 d D
N183 N 0.5854(12) 0.3847(7) 0.7835(6) 0.029(6) Uiso 1 1 d D
N184 N 0.6288(13) 0.3581(7) 0.7977(7) 0.046(7) Uiso 1 1 d D
N185 N 0.4917(14) 0.3181(10) 0.7978(8) 0.075(10) Uiso 1 1 d D
H18A H 0.4645 0.3356 0.7897 0.090 Uiso 1 1 calc R
H18B H 0.4618 0.2953 0.8024 0.090 Uiso 1 1 calc R
N186 N 0.7081(12) 0.3068(7) 0.8245(7) 0.039(6) Uiso 1 1 d D
N187 N 0.7081(12) 0.2492(7) 0.8509(6) 0.034(6) Uiso 1 1 d D
N188 N 0.4976(13) 0.1842(8) 0.8399(7) 0.047(7) Uiso 1 1 d D
H18C H 0.4693 0.1617 0.8453 0.056 Uiso 1 1 calc R
H18D H 0.4709 0.1955 0.8253 0.056 Uiso 1 1 calc R
N189 N 0.6264(13) 0.1875(7) 0.8754(6) 0.045(7) Uiso 1 1 d D
N190 N 0.5871(13) 0.1481(7) 0.8809(6) 0.037(6) Uiso 1 1 d D
N191 N 0.6523(12) 0.0827(6) 0.9317(6) 0.031(6) Uiso 1 1 d D
N192 N 0.7508(14) 0.0639(6) 0.9834(6) 0.039(6) Uiso 1 1 d D
O181 O 0.7172(12) 0.4068(7) 0.7641(6) 0.064(7) Uiso 1 1 d D
O182 O 0.7100(11) 0.1605(5) 0.9220(5) 0.033(5) Uiso 1 1 d D
C211 C 0.7878(16) 0.6008(9) 0.8148(9) 0.048(9) Uiso 1 1 d D
H211 H 0.8450 0.5944 0.8146 0.057 Uiso 1 1 calc R
C212 C 0.7728(17) 0.6402(9) 0.8085(9) 0.044(8) Uiso 1 1 d D
H212 H 0.8180 0.6596 0.8032 0.053 Uiso 1 1 calc R
C213 C 0.6944(18) 0.6488(10) 0.8103(10) 0.060(10) Uiso 1 1 d D
H213 H 0.6813 0.6743 0.8050 0.072 Uiso 1 1 calc R
C214 C 0.6310(18) 0.6222(10) 0.8195(11) 0.069(12) Uiso 1 1 d D
H214 H 0.5753 0.6306 0.8225 0.083 Uiso 1 1 calc R
C215 C 0.6464(14) 0.5828(8) 0.8248(9) 0.042(8) Uiso 1 1 d D
C216 C 0.5772(15) 0.5498(9) 0.8309(10) 0.060(10) Uiso 1 1 d D
C217 C 0.4899(15) 0.5502(10) 0.8262(10) 0.065(11) Uiso 1 1 d D
H217 H 0.4700 0.5720 0.8177 0.078 Uiso 1 1 calc R
C218 C 0.4323(16) 0.5193(11) 0.8338(10) 0.071(12) Uiso 1 1 d D
H218 H 0.3719 0.5186 0.8292 0.085 Uiso 1 1 calc R
C219 C 0.4604(15) 0.4889(10) 0.8481(9) 0.056(10) Uiso 1 1 d D
H219 H 0.4202 0.4677 0.8540 0.068 Uiso 1 1 calc R
C220 C 0.5482(14) 0.4903(8) 0.8534(8) 0.039(8) Uiso 1 1 d D
C221 C 0.5861(14) 0.4588(9) 0.8683(9) 0.052(9) Uiso 1 1 d D
C222 C 0.5256(13) 0.3810(8) 0.9086(8) 0.037(8) Uiso 1 1 d D
C223 C 0.5720(14) 0.3545(8) 0.9258(8) 0.042(8) Uiso 1 1 d D
C224 C 0.5277(14) 0.3159(8) 0.9314(8) 0.036(8) Uiso 1 1 d D
H224 H 0.4673 0.3047 0.9237 0.044 Uiso 1 1 calc R
C225 C 0.5785(14) 0.2956(7) 0.9490(7) 0.032(7) Uiso 1 1 d D
C226 C 0.6959(15) 0.3491(8) 0.9555(8) 0.048(9) Uiso 1 1 d D
H226 H 0.7557 0.3612 0.9644 0.057 Uiso 1 1 calc R
C227 C 0.5445(15) 0.2532(8) 0.9554(8) 0.047(9) Uiso 1 1 d D
C228 C 0.5947(16) 0.1945(7) 1.0094(7) 0.036(8) Uiso 1 1 d D
C229 C 0.5620(15) 0.1496(7) 1.0133(7) 0.032(7) Uiso 1 1 d D
C230 C 0.4862(16) 0.1221(8) 0.9927(8) 0.050(9) Uiso 1 1 d D
H230 H 0.4527 0.1306 0.9756 0.060 Uiso 1 1 calc R
C231 C 0.4595(16) 0.0806(8) 0.9978(8) 0.046(9) Uiso 1 1 d D
H231 H 0.4058 0.0610 0.9850 0.056 Uiso 1 1 calc R
C232 C 0.5122(17) 0.0689(9) 1.0213(9) 0.063(11) Uiso 1 1 d D
H232 H 0.4971 0.0400 1.0235 0.076 Uiso 1 1 calc R
C233 C 0.5877(14) 0.0992(7) 1.0422(6) 0.023(6) Uiso 1 1 d D
C234 C 0.6470(17) 0.0896(7) 1.0683(7) 0.039(8) Uiso 1 1 d D
C235 C 0.6496(16) 0.0440(7) 1.0649(7) 0.028(7) Uiso 1 1 d D
H235 H 0.6176 0.0185 1.0435 0.033 Uiso 1 1 calc R
C236 C 0.698(2) 0.0368(8) 1.0922(8) 0.057(10) Uiso 1 1 d D
H236 H 0.6950 0.0066 1.0918 0.068 Uiso 1 1 calc R
C237 C 0.750(2) 0.0735(9) 1.1200(8) 0.060(10) Uiso 1 1 d D
H237 H 0.7857 0.0690 1.1389 0.072 Uiso 1 1 calc R
C238 C 0.7505(19) 0.1177(9) 1.1212(8) 0.057(10) Uiso 1 1 d D
H238 H 0.7910 0.1429 1.1394 0.069 Uiso 1 1 calc R
N211 N 0.7245(14) 0.5722(8) 0.8210(8) 0.057(8) Uiso 1 1 d D
N212 N 0.6066(13) 0.5189(7) 0.8436(7) 0.048(7) Uiso 1 1 d D
N213 N 0.5320(13) 0.4316(8) 0.8793(7) 0.049(7) Uiso 1 1 d D
N214 N 0.5742(12) 0.4070(7) 0.8960(6) 0.039(6) Uiso 1 1 d D
N215 N 0.4392(13) 0.3783(8) 0.9097(7) 0.048(7) Uiso 1 1 d D
H21A H 0.4115 0.3954 0.9013 0.058 Uiso 1 1 calc R
H21B H 0.4106 0.3594 0.9189 0.058 Uiso 1 1 calc R
N216 N 0.6547(13) 0.3711(7) 0.9388(7) 0.044(7) Uiso 1 1 d D
N217 N 0.6619(12) 0.3113(6) 0.9613(6) 0.033(6) Uiso 1 1 d D
N218 N 0.4655(13) 0.2295(8) 0.9388(7) 0.047(7) Uiso 1 1 d D
H21C H 0.4447 0.2043 0.9423 0.056 Uiso 1 1 calc R
H21D H 0.4343 0.2391 0.9242 0.056 Uiso 1 1 calc R
N219 N 0.5939(13) 0.2409(6) 0.9772(6) 0.036(6) Uiso 1 1 d D
N220 N 0.5563(14) 0.2001(6) 0.9805(6) 0.036(6) Uiso 1 1 d D
N221 N 0.6123(14) 0.1395(6) 1.0372(6) 0.048(7) Uiso 1 1 d D
N222 N 0.6956(14) 0.1253(6) 1.0972(5) 0.036(6) Uiso 1 1 d D
O211 O 0.6701(11) 0.4624(6) 0.8716(5) 0.037(5) Uiso 1 1 d D
O212 O 0.6578(11) 0.2225(5) 1.0343(4) 0.027(4) Uiso 1 1 d D
C301 C 0.5057(11) 0.2290(6) 0.3176(6) 0.14(2) Uiso 1 1 d D
O301 O 0.6654(11) 0.2406(6) 0.3399(6) 0.071(8) Uiso 1 1 d D
O302 O 0.5692(16) 0.1879(7) 0.3584(5) 0.098(10) Uiso 1 1 d D
O303 O 0.5998(15) 0.1655(6) 0.2924(5) 0.080(8) Uiso 1 1 d D
F301 F 0.4886(18) 0.2624(8) 0.3492(7) 0.186(16) Uiso 1 1 d D
F302 F 0.5227(16) 0.2466(8) 0.2914(7) 0.137(11) Uiso 1 1 d D
F303 F 0.4323(11) 0.1973(6) 0.3036(6) 0.082(7) Uiso 1 1 d D
S301 S 0.5912(6) 0.2028(3) 0.3278(3) 0.059(3) Uiso 1 1 d D
C304 C 0.5803(13) 0.3833(6) 0.2792(6) 0.063(11) Uiso 1 1 d D
O304 O 0.6362(15) 0.4408(7) 0.2512(5) 0.068(7) Uiso 1 1 d D
O305 O 0.6398(15) 0.4682(7) 0.3208(5) 0.081(8) Uiso 1 1 d D
O306 O 0.7412(11) 0.4210(8) 0.2898(7) 0.079(8) Uiso 1 1 d D
F304 F 0.4993(14) 0.3915(10) 0.2788(9) 0.177(15) Uiso 1 1 d D
F305 F 0.5834(16) 0.3477(7) 0.2468(6) 0.107(9) Uiso 1 1 d D
F306 F 0.5913(17) 0.3671(8) 0.3071(6) 0.117(10) Uiso 1 1 d D
S304 S 0.6589(6) 0.4335(3) 0.2859(2) 0.052(2) Uiso 1 1 d D
C307 C 0.3951(15) 0.4025(8) 0.3839(5) 0.075(12) Uiso 1 1 d D
O307 O 0.374(2) 0.3826(10) 0.4414(10) 0.20(2) Uiso 1 1 d D
O308 O 0.4991(14) 0.4416(11) 0.4456(8) 0.133(13) Uiso 1 1 d D
O309 O 0.355(2) 0.4592(11) 0.4462(10) 0.21(2) Uiso 1 1 d D
F307 F 0.4272(18) 0.4350(8) 0.3717(7) 0.141(11) Uiso 1 1 d D
F308 F 0.3126(14) 0.3862(9) 0.3701(7) 0.126(10) Uiso 1 1 d D
F309 F 0.4421(17) 0.3689(8) 0.3696(7) 0.137(11) Uiso 1 1 d D
S307 S 0.4073(11) 0.4243(5) 0.4355(4) 0.130(6) Uiso 1 1 d D
C310 C 0.4266(15) 0.2261(7) 0.1468(6) 0.102(16) Uiso 1 1 d D
O310 O 0.4791(16) 0.2171(7) 0.0823(6) 0.081(8) Uiso 1 1 d D
O311 O 0.3964(13) 0.1496(7) 0.0879(7) 0.084(9) Uiso 1 1 d D
O312 O 0.5431(12) 0.1784(8) 0.1196(7) 0.082(8) Uiso 1 1 d D
F310 F 0.3489(15) 0.2348(9) 0.1385(8) 0.145(12) Uiso 1 1 d D
F311 F 0.4814(17) 0.2652(7) 0.1657(7) 0.140(11) Uiso 1 1 d D
F312 F 0.4146(15) 0.2058(7) 0.1725(6) 0.094(8) Uiso 1 1 d D
S310 S 0.4668(7) 0.1889(4) 0.1049(3) 0.074(3) Uiso 1 1 d D
C313 C 0.5788(11) 0.4200(7) 0.0482(6) 0.081(13) Uiso 1 1 d D
O313 O 0.7354(15) 0.4232(9) 0.0357(6) 0.092(9) Uiso 1 1 d D
O314 O 0.7044(15) 0.4809(5) 0.0951(6) 0.067(7) Uiso 1 1 d D
O315 O 0.6936(16) 0.4018(7) 0.0886(6) 0.083(9) Uiso 1 1 d D
F313 F 0.5653(14) 0.4449(7) 0.0274(6) 0.096(8) Uiso 1 1 d D
F314 F 0.5222(13) 0.4255(8) 0.0737(6) 0.094(8) Uiso 1 1 d D
F315 F 0.5553(14) 0.3755(6) 0.0231(6) 0.097(8) Uiso 1 1 d D
S313 S 0.6892(6) 0.4326(3) 0.0696(3) 0.061(3) Uiso 1 1 d D
C316 C 0.2684(14) 0.2848(7) 0.0659(5) 0.068(11) Uiso 1 1 d D
O316 O 0.2096(12) 0.2659(8) -0.0034(6) 0.079(8) Uiso 1 1 d D
O317 O 0.3201(19) 0.2245(7) 0.0082(8) 0.132(13) Uiso 1 1 d D
O318 O 0.3614(12) 0.3044(6) 0.0190(6) 0.061(7) Uiso 1 1 d D
F316 F 0.2093(15) 0.2528(7) 0.0703(7) 0.114(9) Uiso 1 1 d D
F317 F 0.2423(13) 0.3252(6) 0.0805(5) 0.079(7) Uiso 1 1 d D
F318 F 0.3402(13) 0.2894(8) 0.0898(6) 0.103(8) Uiso 1 1 d D
S316 S 0.2922(7) 0.2686(4) 0.0170(3) 0.074(3) Uiso 1 1 d D
C319 C 1.0898(11) 0.1916(7) 0.6150(6) 0.073(12) Uiso 1 1 d D
O319 O 0.9414(11) 0.2124(5) 0.6109(5) 0.042(5) Uiso 1 1 d D
O320 O 0.9940(14) 0.1714(7) 0.5505(4) 0.058(7) Uiso 1 1 d D
O321 O 0.9516(13) 0.1316(5) 0.5924(6) 0.051(6) Uiso 1 1 d D
F319 F 1.1272(13) 0.2330(6) 0.6177(6) 0.088(7) Uiso 1 1 d D
F320 F 1.1406(12) 0.1609(7) 0.6002(6) 0.086(7) Uiso 1 1 d D
F321 F 1.0860(14) 0.1941(8) 0.6514(5) 0.097(8) Uiso 1 1 d D
S319 S 0.9832(5) 0.1743(3) 0.5889(2) 0.041(2) Uiso 1 1 d D
C322 C 0.9814(13) 0.2421(7) 0.7316(5) 0.065(11) Uiso 1 1 d D
O322 O 0.8233(12) 0.2430(8) 0.7375(6) 0.082(9) Uiso 1 1 d D
O323 O 0.9285(16) 0.3055(5) 0.7871(6) 0.087(9) Uiso 1 1 d D
O324 O 0.9116(17) 0.2309(8) 0.7880(6) 0.094(10) Uiso 1 1 d D
F322 F 1.0606(13) 0.2502(8) 0.7505(7) 0.120(10) Uiso 1 1 d D
F323 F 0.9844(15) 0.2650(7) 0.7087(6) 0.095(8) Uiso 1 1 d D
F324 F 0.9646(13) 0.1963(5) 0.7094(5) 0.070(6) Uiso 1 1 d D
S322 S 0.9018(7) 0.2563(3) 0.7639(3) 0.067(3) Uiso 1 1 d D
C325 C 0.2379(17) 0.2684(9) 0.8404(7) 0.31(6) Uiso 1 1 d D
O325 O 0.2215(18) 0.1910(6) 0.8476(8) 0.123(12) Uiso 1 1 d D
O326 O 0.2190(16) 0.2595(8) 0.9036(6) 0.094(10) Uiso 1 1 d D
O327 O 0.3550(10) 0.2479(8) 0.8788(7) 0.085(9) Uiso 1 1 d D
F325 F 0.1528(15) 0.2634(10) 0.8312(8) 0.142(12) Uiso 1 1 d D
F326 F 0.280(2) 0.2555(14) 0.8097(8) 0.25(2) Uiso 1 1 d D
F327 F 0.266(2) 0.3142(8) 0.8597(9) 0.182(15) Uiso 1 1 d D
S325 S 0.2628(7) 0.2387(3) 0.8702(3) 0.063(3) Uiso 1 1 d D
C328 C 0.2749(17) 0.2213(10) 0.5532(7) 0.32(6) Uiso 1 1 d D
O328 O 0.321(2) 0.1684(7) 0.4925(8) 0.149(15) Uiso 1 1 d D
O329 O 0.4264(13) 0.2366(11) 0.5338(9) 0.146(15) Uiso 1 1 d D
O330 O 0.307(2) 0.2466(10) 0.4973(8) 0.137(14) Uiso 1 1 d D
F328 F 0.301(3) 0.1968(14) 0.5722(10) 0.27(2) Uiso 1 1 d D
F329 F 0.1907(16) 0.2079(12) 0.5418(10) 0.191(16) Uiso 1 1 d D
F330 F 0.287(2) 0.2656(10) 0.5782(9) 0.213(18) Uiso 1 1 d D
S328 S 0.3382(9) 0.2183(5) 0.5146(4) 0.106(4) Uiso 1 1 d D
C331 C 0.6279(13) 0.0200(7) 0.3770(5) 0.072(12) Uiso 1 1 d D
O331 O 0.6447(15) 0.0936(6) 0.4327(7) 0.079(8) Uiso 1 1 d D
O332 O 0.7646(9) 0.0529(6) 0.4286(5) 0.037(5) Uiso 1 1 d D
O333 O 0.6302(14) 0.0251(7) 0.4473(6) 0.076(8) Uiso 1 1 d D
F331 F 0.6492(15) -0.0217(6) 0.3622(6) 0.106(9) Uiso 1 1 d D
F332 F 0.5417(11) 0.0171(7) 0.3733(6) 0.078(7) Uiso 1 1 d D
F333 F 0.6592(11) 0.0433(6) 0.3558(5) 0.055(5) Uiso 1 1 d D
S331 S 0.6720(7) 0.0488(3) 0.4262(3) 0.068(3) Uiso 1 1 d D
C334 C 1.0197(13) 0.3429(8) 0.9060(7) 0.114(18) Uiso 1 1 d D
O334 O 0.8784(17) 0.3070(6) 0.9208(8) 0.114(11) Uiso 1 1 d D
O335 O 0.881(2) 0.3754(12) 0.9077(9) 0.179(18) Uiso 1 1 d D
O336 O 0.954(2) 0.3811(12) 0.9684(6) 0.22(2) Uiso 1 1 d D
F334 F 1.004(2) 0.3082(10) 0.8716(8) 0.201(17) Uiso 1 1 d D
F335 F 1.0816(17) 0.3347(12) 0.9268(9) 0.198(17) Uiso 1 1 d D
F336 F 1.0605(15) 0.3808(8) 0.9018(7) 0.116(9) Uiso 1 1 d D
S334 S 0.9237(6) 0.3535(3) 0.9294(3) 0.062(3) Uiso 1 1 d D
C337 C 0.6813(12) 0.7248(7) 0.7291(6) 0.090(14) Uiso 1 1 d D
O337 O 0.8181(19) 0.6912(7) 0.7294(8) 0.149(15) Uiso 1 1 d D
O338 O 0.7771(19) 0.7390(10) 0.7900(5) 0.126(13) Uiso 1 1 d D
O339 O 0.8343(13) 0.7745(6) 0.7475(6) 0.056(6) Uiso 1 1 d D
F337 F 0.6451(13) 0.7612(7) 0.7470(6) 0.089(7) Uiso 1 1 d D
F338 F 0.6791(17) 0.7166(10) 0.6919(6) 0.148(12) Uiso 1 1 d D
F339 F 0.6323(15) 0.6888(8) 0.7330(8) 0.127(10) Uiso 1 1 d D
S337 S 0.7900(6) 0.7338(3) 0.7505(2) 0.048(2) Uiso 1 1 d D
C340 C 0.0313(17) 0.4525(9) 0.4261(6) 0.19(3) Uiso 1 1 d D
O340 O 0.016(3) 0.4101(8) 0.3548(9) 0.19(2) Uiso 1 1 d D
O341 O -0.0624(17) 0.4739(13) 0.3795(10) 0.186(19) Uiso 1 1 d D
O342 O 0.0938(18) 0.4917(11) 0.3840(10) 0.185(19) Uiso 1 1 d D
F340 F 0.026(3) 0.4929(10) 0.4535(8) 0.26(2) Uiso 1 1 d D
F341 F -0.0263(17) 0.4182(10) 0.4268(8) 0.147(12) Uiso 1 1 d D
F342 F 0.1092(16) 0.4423(10) 0.4324(8) 0.139(11) Uiso 1 1 d D
S340 S 0.0192(10) 0.4581(5) 0.3805(4) 0.114(5) Uiso 1 1 d D
C343 C 0.0121(17) 0.0594(8) 0.0824(8) 0.20(3) Uiso 1 1 d D
O343 O 0.0707(16) -0.0028(11) 0.0957(10) 0.159(16) Uiso 1 1 d D
O344 O -0.036(2) 0.0333(12) 0.1355(7) 0.19(2) Uiso 1 1 d D
O345 O -0.0844(18) -0.0198(10) 0.0704(9) 0.159(16) Uiso 1 1 d D
F343 F -0.0529(17) 0.0828(9) 0.0874(9) 0.155(13) Uiso 1 1 d D
F344 F 0.034(2) 0.0472(12) 0.0471(8) 0.220(19) Uiso 1 1 d D
F345 F 0.0813(16) 0.0906(8) 0.1051(8) 0.128(10) Uiso 1 1 d D
S343 S -0.0135(11) 0.0117(5) 0.0967(5) 0.140(6) Uiso 1 1 d D
C346 C 0.396(3) 0.1732(17) 0.6834(12) 0.17(3) Uiso 1 1 d D
O346 O 0.509(4) 0.169(8) 0.732(3) 0.99(14) Uiso 1 1 d D
O347 O 0.394(13) 0.209(4) 0.7580(16) 0.99(14) Uiso 1 1 d D
O348 O 0.366(11) 0.126(4) 0.726(3) 0.99(14) Uiso 1 1 d D
F346 F 0.455(7) 0.205(4) 0.679(3) 0.77(8) Uiso 1 1 d D
F347 F 0.394(11) 0.133(3) 0.6538(13) 0.77(8) Uiso 1 1 d D
F348 F 0.319(6) 0.186(6) 0.681(3) 0.77(8) Uiso 1 1 d D
S346 S 0.416(3) 0.1687(13) 0.7285(11) 0.34(2) Uiso 1 1 d D
O1W O 0.5263(15) 0.2920(7) 1.0540(6) 0.051(6) Uiso 1 1 d .
O2W O 0.6544(17) 0.2981(9) 0.7055(7) 0.071(8) Uiso 1 1 d .
O3W O 0.6540(17) 0.1344(9) 0.7660(7) 0.071(8) Uiso 1 1 d .
O4W O 0.3348(18) 0.3378(9) 0.9579(8) 0.082(8) Uiso 1 1 d .
O5W O 0.0183(18) 0.3789(9) 0.2249(8) 0.079(8) Uiso 1 1 d .
O6W O 0.1499(19) 0.6411(10) 0.9821(8) 0.087(9) Uiso 1 1 d .
O7W O 0.2070(18) 0.4769(9) 0.8276(8) 0.081(8) Uiso 1 1 d .
O8W O 0.6817(19) 0.0273(9) 0.8288(8) 0.084(9) Uiso 1 1 d .
O9W O 0.458(2) 0.3245(10) 0.6550(9) 0.098(10) Uiso 1 1 d .
O10W O 0.274(2) 0.5066(10) 0.4026(9) 0.094(9) Uiso 1 1 d .
O11W O 0.259(2) 0.0742(11) 0.9514(9) 0.107(11) Uiso 1 1 d .
O12W O 0.624(2) 0.4574(11) 0.6329(10) 0.113(11) Uiso 1 1 d .
O13W O 0.671(2) 0.3983(11) 0.6519(10) 0.111(11) Uiso 1 1 d .
O14W O 0.219(2) 0.5146(10) 0.7722(9) 0.100(10) Uiso 1 1 d .
O15W O 0.2830(19) 0.1470(9) 0.0248(8) 0.085(9) Uiso 1 1 d .
O16W O 0.409(2) 0.0845(12) 0.5069(10) 0.127(13) Uiso 1 1 d .
O17W O 0.303(2) 0.4245(11) 0.8877(10) 0.114(11) Uiso 1 1 d .
O18W O 0.024(2) 0.3399(12) 0.2807(10) 0.116(11) Uiso 1 1 d .
O19W O 0.218(2) 0.4576(11) 0.6379(9) 0.109(11) Uiso 1 1 d .
O20W O 0.529(2) 0.1010(11) 0.1451(9) 0.102(10) Uiso 1 1 d .
O21W O 0.602(3) 0.5240(15) 0.4418(13) 0.166(17) Uiso 1 1 d .
O22W O 0.586(3) 0.0760(15) 0.8014(12) 0.159(16) Uiso 1 1 d .
O23W O 0.199(2) 0.1634(12) 0.9337(10) 0.120(12) Uiso 1 1 d .
O24W O 0.648(2) 0.2302(12) 0.7322(10) 0.122(12) Uiso 1 1 d .
O25W O 0.255(3) 0.3371(14) 0.5478(12) 0.157(16) Uiso 1 1 d .
O26W O 0.344(3) 0.1326(16) 0.9203(14) 0.183(19) Uiso 1 1 d .
O27W O 0.277(2) 0.3980(13) 0.5090(11) 0.130(13) Uiso 1 1 d .
O28W O 0.328(2) 0.0639(13) 0.5621(11) 0.130(13) Uiso 1 1 d .
O29W O 0.553(2) 0.5327(11) 0.3755(10) 0.112(11) Uiso 1 1 d .
O30W O 0.734(3) 0.0467(15) 0.2135(12) 0.158(16) Uiso 1 1 d .
O31W O 0.250(3) 0.0154(15) 0.1283(13) 0.169(17) Uiso 1 1 d .
O32W O 0.906(4) 0.0549(19) 0.2058(16) 0.21(2) Uiso 1 1 d .
O33W O 0.683(4) -0.068(2) 0.200(2) 0.26(3) Uiso 1 1 d .
O34W O 0.338(3) 0.3876(15) 0.6216(13) 0.166(17) Uiso 1 1 d .
O35W O 0.643(3) 0.1241(16) 0.2135(13) 0.171(17) Uiso 1 1 d .
O36W O 0.357(4) 0.100(2) 0.1357(19) 0.27(3) Uiso 1 1 d .
O37W O 0.344(3) 0.1232(18) 0.8523(15) 0.20(2) Uiso 1 1 d .
O38W O 0.281(3) 0.3803(15) 0.7727(13) 0.167(17) Uiso 1 1 d .
O39W O 0.158(6) 0.167(3) 0.144(2) 0.34(4) Uiso 1 1 d .
O40W O 0.201(5) 0.412(3) 0.692(2) 0.34(4) Uiso 1 1 d .
O41W O 0.383(6) 0.266(3) 0.678(3) 0.38(5) Uiso 1 1 d .
O42W O 0.566(4) -0.0417(18) 0.2092(15) 0.21(2) Uiso 1 1 d .

loop_
_atom_site_aniso_label
_atom_site_aniso_U_11
_atom_site_aniso_U_22
_atom_site_aniso_U_33
_atom_site_aniso_U_23
_atom_site_aniso_U_13
_atom_site_aniso_U_12
Pb1 0.0546(10) 0.0362(7) 0.0403(7) 0.0232(6) 0.0020(6) 0.0074(6)
Pb2 0.0436(9) 0.0316(7) 0.0427(7) 0.0221(6) -0.0005(6) 0.0015(6)
Pb3 0.0459(9) 0.0332(7) 0.0538(8) 0.0246(6) 0.0015(7) 0.0029(6)
Pb4 0.0576(10) 0.0316(7) 0.0550(8) 0.0252(6) 0.0115(7) 0.0105(6)
Pb5 0.0328(8) 0.0298(6) 0.0324(6) 0.0177(5) 0.0023(5) 0.0056(5)
Pb6 0.0315(8) 0.0285(6) 0.0309(6) 0.0169(5) 0.0022(5) 0.0031(5)
Pb7 0.0440(9) 0.0288(6) 0.0367(7) 0.0157(5) 0.0037(6) 0.0024(6)
Pb8 0.0557(10) 0.0269(7) 0.0467(8) 0.0178(6) 0.0099(7) 0.0028(6)
Pb9 0.0328(8) 0.0310(6) 0.0280(6) 0.0164(5) 0.0014(5) 0.0015(5)
Pb10 0.0358(8) 0.0269(6) 0.0298(6) 0.0142(5) 0.0026(5) 0.0041(5)
Pb11 0.0471(9) 0.0277(6) 0.0275(6) 0.0106(5) 0.0008(6) -0.0045(6)
Pb12 0.0680(10) 0.0267(7) 0.0311(7) 0.0122(5) -0.0024(6) -0.0055(6)
Pb13 0.0376(8) 0.0305(6) 0.0283(6) 0.0169(5) 0.0012(5) 0.0047(5)
Pb14 0.0412(8) 0.0284(6) 0.0275(6) 0.0141(5) 0.0006(5) 0.0054(5)
Pb15 0.0615(10) 0.0306(7) 0.0260(6) 0.0128(5) 0.0002(6) -0.0078(6)
Pb16 0.0932(12) 0.0301(7) 0.0299(7) 0.0144(6) 0.0078(7) -0.0050(7)

loop_
_atom_type_symbol
_atom_type_description
_atom_type_scat_dispersion_real
_atom_type_scat_dispersion_imag
_atom_type_scat_source
C C 0.0030 0.0020 'International Tables Vol C Tables 4.2.6.8 and 6.1.1.4'
H H 0.0000 0.0000 'International Tables Vol C Tables 4.2.6.8 and 6.1.1.4'
N N 0.0060 0.0030 'International Tables Vol C Tables 4.2.6.8 and 6.1.1.4'
O O 0.0110 0.0060 'International Tables Vol C Tables 4.2.6.8 and 6.1.1.4'
F F 0.0170 0.0100 'International Tables Vol C Tables 4.2.6.8 and 6.1.1.4'
S S 0.1250 0.1230 'International Tables Vol C Tables 4.2.6.8 and 6.1.1.4'
Pb Pb -3.3940 10.1110 'International Tables Vol C Tables 4.2.6.8 and 6.1.1.4'

loop_
_geom_angle_atom_site_label_1
_geom_angle_atom_site_label_2
_geom_angle_atom_site_label_3
_geom_angle
_geom_angle_site_symmetry_1
_geom_angle_site_symmetry_3
O1 Pb1 N121 81.7(8) . .
O1 Pb1 N122 81.6(7) . .
N121 Pb1 N122 64.1(5) . .
O1 Pb1 N2 64.0(5) . .
N121 Pb1 N2 88.3(7) . .
N122 Pb1 N2 139.0(6) . .
O1 Pb1 O301 148.9(6) . .
N121 Pb1 O301 70.7(7) . .
N122 Pb1 O301 73.9(7) . .
N2 Pb1 O301 127.0(6) . .
O1 Pb1 O121 81.1(6) . .
N121 Pb1 O121 123.6(6) . .
N122 Pb1 O121 60.5(4) . .
N2 Pb1 O121 129.0(6) . .
O301 Pb1 O121 102.4(5) . .
O1 Pb1 N1 122.2(6) . .
N121 Pb1 N1 88.4(7) . .
N122 Pb1 N1 141.7(6) . .
N2 Pb1 N1 59.0(5) . .
O301 Pb1 N1 71.9(6) . .
O121 Pb1 N1 144.5(6) . .
O1 Pb1 Pb2 32.5(4) . .
N121 Pb1 Pb2 86.8(5) . .
N122 Pb1 Pb2 55.1(5) . .
N2 Pb1 Pb2 96.0(3) . .
O301 Pb1 Pb2 129.0(4) . .
O121 Pb1 Pb2 53.5(4) . .
N1 Pb1 Pb2 154.7(4) . .
N4 Pb2 N151 86.9(7) . .
N4 Pb2 N6 63.9(5) . .
N151 Pb2 N6 85.6(8) . .
N4 Pb2 O1 63.2(5) . .
N151 Pb2 O1 83.0(7) . .
N6 Pb2 O1 126.3(6) . .
N4 Pb2 N152 136.3(7) . .
N151 Pb2 N152 63.6(5) . .
N6 Pb2 N152 81.4(7) . .
O1 Pb2 N152 135.7(6) . .
N4 Pb2 O151 126.9(6) . .
N151 Pb2 O151 121.7(6) . .
N6 Pb2 O151 74.1(6) . .
O1 Pb2 O151 151.3(6) . .
N152 Pb2 O151 59.7(5) . .
N4 Pb2 Pb1 93.5(4) . .
N151 Pb2 Pb1 87.4(5) . .
N6 Pb2 Pb1 156.7(4) . .
O1 Pb2 Pb1 30.5(4) . .
N152 Pb2 Pb1 115.0(5) . .
O151 Pb2 Pb1 127.9(4) . .
N4 Pb2 Pb6 106.7(5) . .
N151 Pb2 Pb6 153.7(5) . .
N6 Pb2 Pb6 80.7(5) . .
O1 Pb2 Pb6 123.2(5) . .
N152 Pb2 Pb6 92.0(3) . .
O151 Pb2 Pb6 32.6(3) . .
Pb1 Pb2 Pb6 113.42(4) . .
O2 Pb3 N181 80.5(8) . .
O2 Pb3 N182 82.8(7) . .
N181 Pb3 N182 64.3(6) . .
O2 Pb3 N9 61.7(5) . .
N181 Pb3 N9 84.1(7) . .
N182 Pb3 N9 136.3(7) . .
O2 Pb3 O181 77.4(7) . .
N181 Pb3 O181 122.8(6) . .
N182 Pb3 O181 61.0(5) . .
N9 Pb3 O181 126.8(6) . .
O2 Pb3 O13W 158.6(9) . .
N181 Pb3 O13W 83.2(9) . .
N182 Pb3 O13W 77.5(9) . .
N9 Pb3 O13W 130.3(8) . .
O181 Pb3 O13W 100.1(9) . .
O2 Pb3 N7 119.4(6) . .
N181 Pb3 N7 84.6(7) . .
N182 Pb3 N7 139.0(6) . .
N9 Pb3 N7 58.4(5) . .
O181 Pb3 N7 151.2(6) . .
O13W Pb3 N7 72.6(8) . .
O2 Pb3 Pb4 33.9(4) . .
N181 Pb3 Pb4 87.5(5) . .
N182 Pb3 Pb4 56.0(5) . .
N9 Pb3 Pb4 95.4(3) . .
O181 Pb3 Pb4 48.2(5) . .
O13W Pb3 Pb4 131.7(7) . .
N7 Pb3 Pb4 153.3(4) . .
O2 Pb3 Pb7 83.4(5) . .
N181 Pb3 Pb7 151.9(5) . .
N182 Pb3 Pb7 91.0(4) . .
N9 Pb3 Pb7 108.1(5) . .
O181 Pb3 Pb7 30.2(4) . .
O13W Pb3 Pb7 105.3(7) . .
N7 Pb3 Pb7 123.4(5) . .
Pb4 Pb3 Pb7 66.68(4) . .
N12 Pb4 N211 82.8(8) . .
N12 Pb4 N11 64.5(5) . .
N211 Pb4 N11 84.7(7) . .
N12 Pb4 N212 84.9(7) . .
N211 Pb4 N212 63.6(6) . .
N11 Pb4 N212 138.7(7) . .
N12 Pb4 O2 125.0(6) . .
N211 Pb4 O2 82.2(7) . .
N11 Pb4 O2 61.7(5) . .
N212 Pb4 O2 131.9(6) . .
N12 Pb4 O211 80.1(6) . .
N211 Pb4 O211 123.4(6) . .
N11 Pb4 O211 131.9(6) . .
N212 Pb4 O211 61.5(5) . .
O2 Pb4 O211 148.4(6) . .
N12 Pb4 Pb8 83.3(5) . .
N211 Pb4 Pb8 153.0(5) . .
N11 Pb4 Pb8 109.7(5) . .
N212 Pb4 Pb8 92.2(4) . .
O2 Pb4 Pb8 124.6(5) . .
O211 Pb4 Pb8 30.7(4) . .
N12 Pb4 Pb3 155.9(4) . .
N211 Pb4 Pb3 87.3(6) . .
N11 Pb4 Pb3 92.8(3) . .
N212 Pb4 Pb3 110.2(5) . .
O2 Pb4 Pb3 31.3(4) . .
O211 Pb4 Pb3 123.4(4) . .
Pb8 Pb4 Pb3 113.68(4) . .
O121 Pb5 O31 84.2(6) . .
O121 Pb5 N124 67.0(5) . .
O31 Pb5 N124 79.9(6) . .
O121 Pb5 N32 87.2(6) . .
O31 Pb5 N32 65.2(5) . .
N124 Pb5 N32 138.7(6) . .
O121 Pb5 N31 74.4(6) . .
O31 Pb5 N31 120.9(5) . .
N124 Pb5 N31 133.9(6) . .
N32 Pb5 N31 59.4(5) . .
O121 Pb5 N126 125.0(5) . .
O31 Pb5 N126 82.7(6) . .
N124 Pb5 N126 58.1(5) . .
N32 Pb5 N126 132.5(6) . .
N31 Pb5 N126 152.8(6) . .
O121 Pb5 O331 99.9(6) . .
O31 Pb5 O331 142.8(6) . .
N124 Pb5 O331 68.2(6) . .
N32 Pb5 O331 151.3(5) . .
N31 Pb5 O331 95.5(6) . .
N126 Pb5 O331 64.5(6) . .
O121 Pb5 Pb6 94.4(4) . .
O31 Pb5 Pb6 34.9(4) . .
N124 Pb5 Pb6 54.3(5) . .
N32 Pb5 Pb6 99.0(3) . .
N31 Pb5 Pb6 155.5(4) . .
N126 Pb5 Pb6 50.4(5) . .
O331 Pb5 Pb6 108.1(4) . .
O151 Pb6 N34 88.2(6) . .
O151 Pb6 N36 82.1(7) . .
N34 Pb6 N36 63.5(5) . .
O151 Pb6 O31 82.9(6) . .
N34 Pb6 O31 61.8(5) . .
N36 Pb6 O31 123.4(5) . .
O151 Pb6 N154 59.8(5) . .
N34 Pb6 N154 139.3(6) . .
N36 Pb6 N154 86.2(6) . .
O31 Pb6 N154 129.5(5) . .
O151 Pb6 O319 154.2(6) . .
N34 Pb6 O319 74.8(6) . .
N36 Pb6 O319 73.1(6) . .
O31 Pb6 O319 104.9(5) . .
N154 Pb6 O319 123.7(5) . .
O151 Pb6 N156 112.7(5) . .
N34 Pb6 N156 132.3(5) . .
N36 Pb6 N156 77.1(6) . .
O31 Pb6 N156 157.0(6) . .
N154 Pb6 N156 55.6(5) . .
O319 Pb6 N156 68.8(5) . .
O151 Pb6 Pb5 90.0(4) . .
N34 Pb6 Pb5 93.0(3) . .
N36 Pb6 Pb5 155.2(4) . .
O31 Pb6 Pb5 31.9(3) . .
N154 Pb6 Pb5 110.1(5) . .
O319 Pb6 Pb5 109.7(3) . .
N156 Pb6 Pb5 127.4(4) . .
O151 Pb6 Pb2 36.9(4) . .
N34 Pb6 Pb2 62.5(5) . .
N36 Pb6 Pb2 93.6(5) . .
O31 Pb6 Pb2 48.3(4) . .
N154 Pb6 Pb2 95.4(3) . .
O319 Pb6 Pb2 136.5(4) . .
N156 Pb6 Pb2 149.6(4) . .
Pb5 Pb6 Pb2 67.08(3) . .
O181 Pb7 O32 77.5(8) . .
O181 Pb7 N39 83.7(6) . .
O32 Pb7 N39 63.3(5) . .
O181 Pb7 N184 63.2(5) . .
O32 Pb7 N184 80.4(7) . .
N39 Pb7 N184 135.6(6) . .
O181 Pb7 O2W 76.6(8) . .
O32 Pb7 O2W 150.0(7) . .
N39 Pb7 O2W 127.9(6) . .
N184 Pb7 O2W 74.5(7) . .
O181 Pb7 N37 83.9(7) . .
O32 Pb7 N37 119.1(5) . .
N39 Pb7 N37 57.4(5) . .
N184 Pb7 N37 137.9(6) . .
O2W Pb7 N37 72.7(6) . .
O181 Pb7 N186 117.8(6) . .
O32 Pb7 N186 80.4(6) . .
N39 Pb7 N186 133.0(5) . .
N184 Pb7 N186 56.1(5) . .
O2W Pb7 N186 98.6(7) . .
N37 Pb7 N186 154.8(6) . .
O181 Pb7 O323 154.8(6) . .
O32 Pb7 O323 89.6(6) . .
N39 Pb7 O323 71.1(6) . .
N184 Pb7 O323 136.3(6) . .
O2W Pb7 O323 120.0(6) . .
N37 Pb7 O323 83.8(7) . .
N186 Pb7 O323 80.4(6) . .
O181 Pb7 Pb8 85.2(5) . .
O32 Pb7 Pb8 33.5(4) . .
N39 Pb7 Pb8 96.4(3) . .
N184 Pb7 Pb8 54.5(5) . .
O2W Pb7 Pb8 128.6(5) . .
N37 Pb7 Pb8 152.5(4) . .
N186 Pb7 Pb8 49.7(5) . .
O323 Pb7 Pb8 96.0(4) . .
O181 Pb7 Pb3 35.1(4) . .
O32 Pb7 Pb3 90.1(5) . .
N39 Pb7 Pb3 60.2(4) . .
N184 Pb7 Pb3 97.5(3) . .
O2W Pb7 Pb3 77.2(5) . .
N37 Pb7 Pb3 49.8(5) . .
N186 Pb7 Pb3 153.0(4) . .
O323 Pb7 Pb3 125.1(5) . .
Pb8 Pb7 Pb3 112.38(4) . .
O211 Pb8 N42 80.4(7) . .
O211 Pb8 N214 63.1(5) . .
N42 Pb8 N214 85.9(7) . .
O211 Pb8 N41 87.9(6) . .
N42 Pb8 N41 63.5(5) . .
N214 Pb8 N41 141.5(6) . .
O211 Pb8 O32 80.9(6) . .
N42 Pb8 O32 122.3(6) . .
N214 Pb8 O32 130.3(6) . .
N41 Pb8 O32 61.7(5) . .
O211 Pb8 O335 155.3(8) . .
N42 Pb8 O335 95.2(9) . .
N214 Pb8 O335 141.2(8) . .
N41 Pb8 O335 68.7(9) . .
O32 Pb8 O335 81.0(8) . .
O211 Pb8 N216 118.2(6) . .
N42 Pb8 N216 78.5(7) . .
N214 Pb8 N216 58.0(5) . .
N41 Pb8 N216 129.6(6) . .
O32 Pb8 N216 155.4(6) . .
O335 Pb8 N216 84.1(8) . .
O211 Pb8 Pb4 34.7(4) . .
N42 Pb8 Pb4 88.6(5) . .
N214 Pb8 Pb4 97.2(3) . .
N41 Pb8 Pb4 61.5(5) . .
O32 Pb8 Pb4 49.9(4) . .
O335 Pb8 Pb4 121.6(7) . .
N216 Pb8 Pb4 152.4(4) . .
O211 Pb8 Pb7 86.4(4) . .
N42 Pb8 Pb7 151.8(5) . .
N214 Pb8 Pb7 110.2(5) . .
N41 Pb8 Pb7 91.3(3) . .
O32 Pb8 Pb7 30.1(4) . .
O335 Pb8 Pb7 86.4(7) . .
N216 Pb8 Pb7 129.6(5) . .
Pb4 Pb8 Pb7 67.05(4) . .
O122 Pb9 O61 80.2(6) . .
O122 Pb9 N62 87.9(7) . .
O61 Pb9 N62 63.0(7) . .
O122 Pb9 N129 63.0(5) . .
O61 Pb9 N129 129.4(6) . .
N62 Pb9 N129 140.8(7) . .
O122 Pb9 N61 81.1(7) . .
O61 Pb9 N61 123.3(7) . .
N62 Pb9 N61 63.3(8) . .
N129 Pb9 N61 85.6(8) . .
O122 Pb9 N127 117.9(5) . .
O61 Pb9 N127 154.5(6) . .
N62 Pb9 N127 130.9(7) . .
N129 Pb9 N127 57.2(5) . .
N61 Pb9 N127 79.4(7) . .
O122 Pb9 O321 162.8(6) . .
O61 Pb9 O321 95.0(6) . .
N62 Pb9 O321 75.3(7) . .
N129 Pb9 O321 129.7(5) . .
N61 Pb9 O321 88.0(6) . .
N127 Pb9 O321 72.6(5) . .
O122 Pb9 Pb13 33.5(4) . .
O61 Pb9 Pb13 50.4(4) . .
N62 Pb9 Pb13 62.6(5) . .
N129 Pb9 Pb13 95.8(3) . .
N61 Pb9 Pb13 89.1(5) . .
N127 Pb9 Pb13 151.1(4) . .
O321 Pb9 Pb13 133.9(4) . .
O122 Pb9 Pb10 84.5(4) . .
O61 Pb9 Pb10 29.3(4) . .
N62 Pb9 Pb10 92.0(5) . .
N129 Pb9 Pb10 109.3(5) . .
N61 Pb9 Pb10 151.6(5) . .
N127 Pb9 Pb10 129.0(4) . .
O321 Pb9 Pb10 99.4(4) . .
Pb13 Pb9 Pb10 66.03(3) . .
O152 Pb10 O61 79.2(6) . .
O152 Pb10 N64 85.7(6) . .
O61 Pb10 N64 64.3(7) . .
O152 Pb10 N159 63.8(5) . .
O61 Pb10 N159 80.3(7) . .
N64 Pb10 N159 137.3(7) . .
O152 Pb10 N66 83.5(5) . .
O61 Pb10 N66 121.4(6) . .
N64 Pb10 N66 58.8(7) . .
N159 Pb10 N66 137.4(6) . .
O152 Pb10 O3W 73.5(7) . .
O61 Pb10 O3W 148.4(7) . .
N64 Pb10 O3W 127.8(7) . .
N159 Pb10 O3W 73.6(7) . .
N66 Pb10 O3W 71.4(7) . .
O152 Pb10 N157 118.4(5) . .
O61 Pb10 N157 78.0(6) . .
N64 Pb10 N157 130.6(6) . .
N159 Pb10 N157 56.3(4) . .
N66 Pb10 N157 154.7(6) . .
O3W Pb10 N157 101.1(6) . .
O152 Pb10 Pb14 35.1(4) . .
O61 Pb10 Pb14 91.6(4) . .
N64 Pb10 Pb14 61.8(5) . .
N159 Pb10 Pb14 98.1(3) . .
N66 Pb10 Pb14 49.9(4) . .
O3W Pb10 Pb14 75.1(5) . .
N157 Pb10 Pb14 153.4(3) . .
O152 Pb10 Pb9 85.9(4) . .
O61 Pb10 Pb9 31.4(4) . .
N64 Pb10 Pb9 95.3(5) . .
N159 Pb10 Pb9 55.7(4) . .
N66 Pb10 Pb9 152.6(5) . .
O3W Pb10 Pb9 129.1(5) . .
N157 Pb10 Pb9 49.5(4) . .
Pb14 Pb10 Pb9 112.28(4) . .
O182 Pb11 N69 87.9(7) . .
O182 Pb11 O62 80.5(6) . .
N69 Pb11 O62 62.4(7) . .
O182 Pb11 N67 82.6(7) . .
N69 Pb11 N67 61.4(8) . .
O62 Pb11 N67 121.4(7) . .
O182 Pb11 N189 62.0(5) . .
N69 Pb11 N189 138.7(8) . .
O62 Pb11 N189 130.8(6) . .
N67 Pb11 N189 85.8(8) . .
O182 Pb11 O334 159.2(7) . .
N69 Pb11 O334 73.8(8) . .
O62 Pb11 O334 99.0(8) . .
N67 Pb11 O334 80.0(8) . .
N189 Pb11 O334 127.4(7) . .
O182 Pb11 N217 117.3(5) . .
N69 Pb11 N217 131.5(7) . .
O62 Pb11 N217 80.7(6) . .
N67 Pb11 N217 153.8(6) . .
N189 Pb11 N217 89.0(6) . .
O334 Pb11 N217 82.9(7) . .
O182 Pb11 N187 113.2(5) . .
N69 Pb11 N187 126.3(7) . .
O62 Pb11 N187 162.6(6) . .
N67 Pb11 N187 72.7(6) . .
N189 Pb11 N187 55.3(5) . .
O334 Pb11 N187 72.2(7) . .
N217 Pb11 N187 83.2(5) . .
O182 Pb11 Pb12 90.8(4) . .
N69 Pb11 Pb12 95.0(6) . .
O62 Pb11 Pb12 34.1(5) . .
N67 Pb11 Pb12 155.5(5) . .
N189 Pb11 Pb12 111.8(5) . .
O334 Pb11 Pb12 100.4(6) . .
N217 Pb11 Pb12 47.9(3) . .
N187 Pb11 Pb12 131.1(4) . .
O182 Pb11 Pb15 35.3(4) . .
N69 Pb11 Pb15 64.5(6) . .
O62 Pb11 Pb15 47.0(4) . .
N67 Pb11 Pb15 93.8(5) . .
N189 Pb11 Pb15 96.1(3) . .
O334 Pb11 Pb15 134.9(6) . .
N217 Pb11 Pb15 112.3(3) . .
N187 Pb11 Pb15 148.3(4) . .
Pb12 Pb11 Pb15 68.33(4) . .
O212 Pb12 O62 77.2(6) . .
O212 Pb12 N219 64.2(5) . .
O62 Pb12 N219 80.0(7) . .
O212 Pb12 N71 84.2(6) . .
O62 Pb12 N71 62.9(7) . .
N219 Pb12 N71 135.9(7) . .
O212 Pb12 N72 81.5(7) . .
O62 Pb12 N72 120.7(8) . .
N219 Pb12 N72 135.5(7) . .
N71 Pb12 N72 60.3(8) . .
O212 Pb12 O1W 73.2(6) . .
O62 Pb12 O1W 143.1(6) . .
N219 Pb12 O1W 67.5(7) . .
N71 Pb12 O1W 133.5(7) . .
N72 Pb12 O1W 76.2(7) . .
O212 Pb12 O6W 145.3(7) . 2_667
O62 Pb12 O6W 68.9(7) . 2_667
N219 Pb12 O6W 115.4(7) . 2_667
N71 Pb12 O6W 73.9(8) . 2_667
N72 Pb12 O6W 109.0(8) . 2_667
O1W Pb12 O6W 140.9(7) . 2_667
O212 Pb12 N217 116.8(5) . .
O62 Pb12 N217 80.3(6) . .
N219 Pb12 N217 54.1(4) . .
N71 Pb12 N217 132.8(6) . .
N72 Pb12 N217 156.0(7) . .
O1W Pb12 N217 93.7(6) . .
O6W Pb12 N217 65.5(6) 2_667 .
O212 Pb12 Pb11 88.8(4) . .
O62 Pb12 Pb11 34.9(5) . .
N219 Pb12 Pb11 55.4(5) . .
N71 Pb12 Pb11 96.6(5) . .
N72 Pb12 Pb11 155.6(6) . .
O1W Pb12 Pb11 122.3(4) . .
O6W Pb12 Pb11 67.9(5) 2_667 .
N217 Pb12 Pb11 46.7(4) . .
O212 Pb12 Pb16 34.1(3) . .
O62 Pb12 Pb16 85.9(4) . .
N219 Pb12 Pb16 98.1(3) . .
N71 Pb12 Pb16 58.6(5) . .
N72 Pb12 Pb16 50.6(5) . .
O1W Pb12 Pb16 81.9(4) . .
O6W Pb12 Pb16 132.3(5) 2_667 .
N217 Pb12 Pb16 150.6(4) . .
Pb11 Pb12 Pb16 112.29(4) . .
N132 Pb13 O91 81.1(6) . .
N132 Pb13 N131 64.3(5) . .
O91 Pb13 N131 134.9(6) . .
N132 Pb13 N92 85.0(6) . .
O91 Pb13 N92 62.9(7) . .
N131 Pb13 N92 135.4(6) . .
N132 Pb13 O122 125.6(5) . .
O91 Pb13 O122 148.2(6) . .
N131 Pb13 O122 62.1(4) . .
N92 Pb13 O122 129.1(6) . .
N132 Pb13 N91 80.5(7) . .
O91 Pb13 N91 123.5(7) . .
N131 Pb13 N91 80.1(7) . .
N92 Pb13 N91 62.6(7) . .
O122 Pb13 N91 81.8(6) . .
N132 Pb13 Pb9 154.7(4) . .
O91 Pb13 Pb9 124.1(5) . .
N131 Pb13 Pb9 92.2(3) . .
N92 Pb13 Pb9 108.0(4) . .
O122 Pb13 Pb9 30.1(3) . .
N91 Pb13 Pb9 86.4(5) . .
N132 Pb13 Pb14 84.6(5) . .
O91 Pb13 Pb14 30.8(5) . .
N131 Pb13 Pb14 113.6(5) . .
N92 Pb13 Pb14 93.6(4) . .
O122 Pb13 Pb14 125.2(4) . .
N91 Pb13 Pb14 152.8(5) . .
Pb9 Pb13 Pb14 115.18(4) . .
O91 Pb14 N162 79.7(8) . .
O91 Pb14 N161 84.9(7) . .
N162 Pb14 N161 65.0(5) . .
O91 Pb14 N94 63.1(7) . .
N162 Pb14 N94 86.8(7) . .
N161 Pb14 N94 141.1(7) . .
O91 Pb14 O152 76.5(6) . .
N162 Pb14 O152 122.2(5) . .
N161 Pb14 O152 61.1(4) . .
N94 Pb14 O152 125.0(6) . .
O91 Pb14 O8W 150.2(7) . .
N162 Pb14 O8W 72.2(8) . .
N161 Pb14 O8W 74.5(7) . .
N94 Pb14 O8W 123.5(8) . .
O152 Pb14 O8W 110.3(7) . .
O91 Pb14 N96 120.1(7) . .
N162 Pb14 N96 91.0(7) . .
N161 Pb14 N96 142.6(6) . .
N94 Pb14 N96 57.3(7) . .
O152 Pb14 N96 146.1(6) . .
O8W Pb14 N96 70.9(8) . .
O91 Pb14 Pb13 33.3(5) . .
N162 Pb14 Pb13 85.9(6) . .
N161 Pb14 Pb13 57.8(5) . .
N94 Pb14 Pb13 96.0(5) . .
O152 Pb14 Pb13 48.5(4) . .
O8W Pb14 Pb13 132.2(6) . .
N96 Pb14 Pb13 153.3(5) . .
O91 Pb14 Pb10 82.2(5) . .
N162 Pb14 Pb10 150.5(5) . .
N161 Pb14 Pb10 90.3(3) . .
N94 Pb14 Pb10 105.6(5) . .
O152 Pb14 Pb10 29.6(3) . .
O8W Pb14 Pb10 118.5(6) . .
N96 Pb14 Pb10 118.4(5) . .
Pb13 Pb14 Pb10 66.48(3) . .
N99 Pb15 O92 61.2(8) . .
N99 Pb15 N192 85.5(7) . .
O92 Pb15 N192 85.2(6) . .
N99 Pb15 N97 65.3(8) . .
O92 Pb15 N97 125.7(7) . .
N192 Pb15 N97 82.4(7) . .
N99 Pb15 N191 136.7(8) . .
O92 Pb15 N191 136.9(6) . .
N192 Pb15 N191 63.3(5) . .
N97 Pb15 N191 80.7(7) . .
N99 Pb15 O182 126.9(7) . .
O92 Pb15 O182 151.3(6) . .
N192 Pb15 O182 121.0(5) . .
N97 Pb15 O182 73.3(6) . .
N191 Pb15 O182 60.2(4) . .
N99 Pb15 Pb16 91.0(6) . .
O92 Pb15 Pb16 30.4(5) . .
N192 Pb15 Pb16 93.0(5) . .
N97 Pb15 Pb16 156.1(5) . .
N191 Pb15 Pb16 118.2(5) . .
O182 Pb15 Pb16 127.7(4) . .
N99 Pb15 Pb11 106.9(6) . .
O92 Pb15 Pb11 124.3(5) . .
N192 Pb15 Pb11 150.4(4) . .
N97 Pb15 Pb11 79.0(5) . .
N191 Pb15 Pb11 91.0(3) . .
O182 Pb15 Pb11 30.9(3) . .
Pb16 Pb15 Pb11 113.01(4) . .
O92 Pb16 N222 77.7(8) . .
O92 Pb16 N101 64.5(8) . .
N222 Pb16 N101 84.7(7) . .
O92 Pb16 N221 76.8(8) . .
N222 Pb16 N221 65.6(5) . .
N101 Pb16 N221 135.6(7) . .
O92 Pb16 N102 121.4(8) . .
N222 Pb16 N102 81.9(7) . .
N101 Pb16 N102 59.3(8) . .
N221 Pb16 N102 139.0(7) . .
O92 Pb16 O212 79.4(6) . .
N222 Pb16 O212 123.2(5) . .
N101 Pb16 O212 128.5(6) . .
N221 Pb16 O212 58.8(4) . .
N102 Pb16 O212 152.1(7) . .
O92 Pb16 O312 142.0(7) . 1_556
N222 Pb16 O312 71.0(7) . 1_556
N101 Pb16 O312 131.0(7) . 1_556
N221 Pb16 O312 71.0(7) . 1_556
N102 Pb16 O312 75.2(8) . 1_556
O212 Pb16 O312 100.1(5) . 1_556
O92 Pb16 Pb15 32.5(5) . .
N222 Pb16 Pb15 85.8(5) . .
N101 Pb16 Pb15 96.4(5) . .
N221 Pb16 Pb15 51.3(5) . .
N102 Pb16 Pb15 153.6(6) . .
O212 Pb16 Pb15 51.0(4) . .
O312 Pb16 Pb15 122.3(5) 1_556 .
O92 Pb16 Pb12 84.3(5) . .
N222 Pb16 Pb12 149.5(4) . .
N101 Pb16 Pb12 109.5(5) . .
N221 Pb16 Pb12 86.5(3) . .
N102 Pb16 Pb12 128.6(6) . .
O212 Pb16 Pb12 27.7(3) . .
O312 Pb16 Pb12 112.9(4) 1_556 .
Pb15 Pb16 Pb12 66.37(4) . .
N1 C1 C2 122(2) . .
N1 C1 H1 119.1 . .
C2 C1 H1 119.1 . .
C3 C2 C1 119(2) . .
C3 C2 H2 120.5 . .
C1 C2 H2 120.5 . .
C2 C3 C4 120(2) . .
C2 C3 H3 119.9 . .
C4 C3 H3 119.9 . .
C3 C4 C5 120(2) . .
C3 C4 H4 119.9 . .
C5 C4 H4 119.9 . .
N1 C5 C4 120.5(17) . .
N1 C5 C6 119.2(17) . .
C4 C5 C6 120.3(18) . .
N2 C6 C7 121.2(17) . .
N2 C6 C5 114.1(17) . .
C7 C6 C5 124.6(18) . .
C8 C7 C6 119(2) . .
C8 C7 H7 120.3 . .
C6 C7 H7 120.3 . .
C7 C8 C9 121(2) . .
C7 C8 H8 119.5 . .
C9 C8 H8 119.5 . .
C10 C9 C8 118(2) . .
C10 C9 H9 121.2 . .
C8 C9 H9 121.2 . .
N2 C10 C9 122.5(17) . .
N2 C10 C11 116.3(16) . .
C9 C10 C11 121.1(17) . .
O1 C11 N3 124.6(17) . .
O1 C11 C10 117.7(15) . .
N3 C11 C10 117.3(17) . .
N4 C12 N5 125.0(18) . .
N4 C12 C13 116.5(17) . .
N5 C12 C13 118.5(17) . .
N6 C13 C14 121.6(16) . .
N6 C13 C12 115.9(15) . .
C14 C13 C12 122.5(17) . .
C15 C14 C13 116.5(17) . .
C15 C14 H14 121.7 . .
C13 C14 H14 121.7 . .
N7 C15 C14 123.1(17) . .
N7 C15 C17 115.3(17) . .
C14 C15 C17 121.2(17) . .
N6 C16 N7 128.6(19) . .
N6 C16 H16 115.7 . .
N7 C16 H16 115.7 . .
N9 C17 N8 122(2) . .
N9 C17 C15 117.9(18) . .
N8 C17 C15 115(2) . .
O2 C18 N10 126.2(17) . .
O2 C18 C19 117.3(16) . .
N10 C18 C19 116.5(17) . .
N11 C19 C20 122.9(16) . .
N11 C19 C18 115.4(15) . .
C20 C19 C18 121.5(16) . .
C19 C20 C21 118.9(18) . .
C19 C20 H20 120.5 . .
C21 C20 H20 120.5 . .
C22 C21 C20 117.9(19) . .
C22 C21 H21 121.1 . .
C20 C21 H21 121.1 . .
C21 C22 C23 121.0(19) . .
C21 C22 H22 119.5 . .
C23 C22 H22 119.5 . .
N11 C23 C22 119.6(16) . .
N11 C23 C24 116.6(16) . .
C22 C23 C24 123.8(17) . .
N12 C24 C25 117.4(16) . .
N12 C24 C23 118.4(16) . .
C25 C24 C23 124.2(17) . .
C26 C25 C24 121.2(19) . .
C26 C25 H25 119.4 . .
C24 C25 H25 119.4 . .
C27 C26 C25 119(2) . .
C27 C26 H26 120.5 . .
C25 C26 H26 120.5 . .
C26 C27 C28 120(2) . .
C26 C27 H27 119.9 . .
C28 C27 H27 119.9 . .
N12 C28 C27 120(2) . .
N12 C28 H28 120.1 . .
C27 C28 H28 120.1 . .
C5 N1 C1 118.3(18) . .
C5 N1 Pb1 118.5(13) . .
C1 N1 Pb1 119.4(15) . .
C10 N2 C6 118.1(16) . .
C10 N2 Pb1 115.6(12) . .
C6 N2 Pb1 126.0(12) . .
C11 N3 N4 113.3(16) . .
C12 N4 N3 113.2(16) . .
C12 N4 Pb2 123.6(13) . .
N3 N4 Pb2 122.1(12) . .
C12 N5 H5A 120.0 . .
C12 N5 H5B 120.0 . .
H5A N5 H5B 120.0 . .
C16 N6 C13 115.8(16) . .
C16 N6 Pb2 125.2(14) . .
C13 N6 Pb2 118.0(11) . .
C15 N7 C16 114.3(16) . .
C15 N7 Pb3 118.1(12) . .
C16 N7 Pb3 125.7(14) . .
C17 N8 H8A 120.0 . .
C17 N8 H8B 120.0 . .
H8A N8 H8B 120.0 . .
C17 N9 N10 113.9(16) . .
C17 N9 Pb3 127.9(13) . .
N10 N9 Pb3 118.0(12) . .
C18 N10 N9 111.5(16) . .
C19 N11 C23 119.5(16) . .
C19 N11 Pb4 121.1(12) . .
C23 N11 Pb4 116.8(12) . .
C28 N12 C24 122.3(17) . .
C28 N12 Pb4 116.8(14) . .
C24 N12 Pb4 120.9(12) . .
C11 O1 Pb1 125.9(11) . .
C11 O1 Pb2 115.6(11) . .
Pb1 O1 Pb2 117.0(7) . .
C18 O2 Pb3 121.3(12) . .
C18 O2 Pb4 121.5(12) . .
Pb3 O2 Pb4 114.8(7) . .
N31 C31 C32 121(2) . .
N31 C31 H31 119.5 . .
C32 C31 H31 119.5 . .
C33 C32 C31 117(2) . .
C33 C32 H32 121.5 . .
C31 C32 H32 121.5 . .
C32 C33 C34 123(2) . .
C32 C33 H33 118.6 . .
C34 C33 H33 118.6 . .
C33 C34 C35 119(2) . .
C33 C34 H34 120.3 . .
C35 C34 H34 120.3 . .
N31 C35 C34 118.5(17) . .
N31 C35 C36 118.4(16) . .
C34 C35 C36 123.1(18) . .
N32 C36 C37 120.2(16) . .
N32 C36 C35 115.2(16) . .
C37 C36 C35 124.6(17) . .
C38 C37 C36 119.7(19) . .
C38 C37 H37 120.2 . .
C36 C37 H37 120.2 . .
C37 C38 C39 121(2) . .
C37 C38 H38 119.3 . .
C39 C38 H38 119.3 . .
C40 C39 C38 117.5(19) . .
C40 C39 H39 121.3 . .
C38 C39 H39 121.3 . .
N32 C40 C39 121.7(16) . .
N32 C40 C41 115.0(15) . .
C39 C40 C41 123.2(16) . .
O31 C41 N33 124.8(16) . .
O31 C41 C40 118.0(15) . .
N33 C41 C40 117.0(16) . .
N34 C42 N35 122.4(17) . .
N34 C42 C43 117.0(16) . .
N35 C42 C43 120.2(16) . .
N36 C43 C44 121.4(15) . .
N36 C43 C42 116.3(15) . .
C44 C43 C42 122.3(16) . .
C45 C44 C43 115.5(17) . .
C45 C44 H44 122.2 . .
C43 C44 H44 122.2 . .
N37 C45 C44 122.8(16) . .
N37 C45 C47 114.2(15) . .
C44 C45 C47 122.8(16) . .
N36 C46 N37 124.7(18) . .
N36 C46 H46 117.6 . .
N37 C46 H46 117.6 . .
N39 C47 N38 123.3(17) . .
N39 C47 C45 118.4(16) . .
N38 C47 C45 118.4(17) . .
O32 C48 N40 126.1(16) . .
O32 C48 C49 118.5(15) . .
N40 C48 C49 115.2(16) . .
N41 C49 C50 124.0(16) . .
N41 C49 C48 114.0(15) . .
C50 C49 C48 121.7(16) . .
C49 C50 C51 117.9(17) . .
C49 C50 H50 121.0 . .
C51 C50 H50 121.0 . .
C52 C51 C50 117.2(18) . .
C52 C51 H51 121.4 . .
C50 C51 H51 121.4 . .
C51 C52 C53 122.0(18) . .
C51 C52 H52 119.0 . .
C53 C52 H52 119.0 . .
N41 C53 C52 119.4(16) . .
N41 C53 C54 116.8(15) . .
C52 C53 C54 123.4(16) . .
N42 C54 C55 116.3(16) . .
N42 C54 C53 118.1(15) . .
C55 C54 C53 124.2(17) . .
C56 C55 C54 120.9(18) . .
C56 C55 H55 119.5 . .
C54 C55 H55 119.5 . .
C57 C56 C55 120(2) . .
C57 C56 H56 119.9 . .
C55 C56 H56 119.9 . .
C56 C57 C58 118(2) . .
C56 C57 H57 120.8 . .
C58 C57 H57 120.8 . .
N42 C58 C57 121(2) . .
N42 C58 H58 119.7 . .
C57 C58 H58 119.7 . .
C35 N31 C31 121.3(17) . .
C35 N31 Pb5 115.7(13) . .
C31 N31 Pb5 119.3(15) . .
C36 N32 C40 119.1(15) . .
C36 N32 Pb5 124.1(12) . .
C40 N32 Pb5 114.7(11) . .
C41 N33 N34 112.3(15) . .
C42 N34 N33 115.5(16) . .
C42 N34 Pb6 119.2(13) . .
N33 N34 Pb6 121.0(11) . .
C42 N35 H35A 120.0 . .
C42 N35 H35B 120.0 . .
H35A N35 H35B 120.0 . .
C46 N36 C43 118.0(16) . .
C46 N36 Pb6 122.0(13) . .
C43 N36 Pb6 118.0(11) . .
C45 N37 C46 116.4(16) . .
C45 N37 Pb7 116.5(12) . .
C46 N37 Pb7 121.7(14) . .
C47 N38 H38A 120.0 . .
C47 N38 H38B 120.0 . .
H38A N38 H38B 120.0 . .
C47 N39 N40 114.6(15) . .
C47 N39 Pb7 126.7(13) . .
N40 N39 Pb7 113.9(11) . .
C48 N40 N39 112.9(15) . .
C49 N41 C53 118.6(15) . .
C49 N41 Pb8 118.5(13) . .
C53 N41 Pb8 116.5(12) . .
C58 N42 C54 122.5(17) . .
C58 N42 Pb8 117.0(15) . .
C54 N42 Pb8 119.1(12) . .
C41 O31 Pb5 122.7(12) . .
C41 O31 Pb6 115.1(11) . .
Pb5 O31 Pb6 113.2(6) . .
C48 O32 Pb7 117.9(12) . .
C48 O32 Pb8 118.7(11) . .
Pb7 O32 Pb8 116.4(6) . .
N61 C61 C62 118(3) . .
N61 C61 H61 121.0 . .
C62 C61 H61 121.0 . .
C63 C62 C61 120(3) . .
C63 C62 H62 120.1 . .
C61 C62 H62 120.1 . .
C64 C63 C62 120(3) . .
C64 C63 H63 120.2 . .
C62 C63 H63 120.2 . .
C63 C64 C65 120(3) . .
C63 C64 H64 120.0 . .
C65 C64 H64 120.0 . .
N61 C65 C64 118(3) . .
N61 C65 C66 125(3) . .
C64 C65 C66 117(3) . .
C67 C66 N62 120(3) . .
C67 C66 C65 130(3) . .
N62 C66 C65 109(3) . .
C66 C67 C68 119(3) . .
C66 C67 H67 120.4 . .
C68 C67 H67 120.4 . .
C69 C68 C67 121(3) . .
C69 C68 H68 119.4 . .
C67 C68 H68 119.4 . .
C68 C69 C70 121(3) . .
C68 C69 H69 119.7 . .
C70 C69 H69 119.7 . .
C71 C70 N62 117(3) . .
C71 C70 C69 126(3) . .
N62 C70 C69 117(3) . .
O61 C71 N63 123(2) . .
O61 C71 C70 121(2) . .
N63 C71 C70 116(3) . .
N64 C72 N65 126(3) . .
N64 C72 C73 117(3) . .
N65 C72 C73 117(3) . .
N66 C73 C74 124(2) . .
N66 C73 C72 115(2) . .
C74 C73 C72 120(2) . .
C75 C74 C73 114(3) . .
C75 C74 H74 123.2 . .
C73 C74 H74 123.2 . .
N67 C75 C74 121(3) . .
N67 C75 C77 118(3) . .
C74 C75 C77 121(3) . .
N67 C76 N66 126(3) . .
N67 C76 H76 117.0 . .
N66 C76 H76 117.0 . .
N69 C77 N68 132(3) . .
N69 C77 C75 110(3) . .
N68 C77 C75 117(3) . .
N70 C78 O62 125(3) . .
N70 C78 C79 123(3) . .
O62 C78 C79 112(3) . .
N71 C79 C80 130(3) . .
N71 C79 C78 117(3) . .
C80 C79 C78 113(3) . .
C79 C80 C81 113(3) . .
C79 C80 H80 123.5 . .
C81 C80 H80 123.5 . .
C80 C81 C82 120(3) . .
C80 C81 H81 119.9 . .
C82 C81 H81 119.9 . .
C83 C82 C81 116(3) . .
C83 C82 H82 121.8 . .
C81 C82 H82 121.8 . .
N71 C83 C84 123(3) . .
N71 C83 C82 122(3) . .
C84 C83 C82 114(3) . .
C83 C84 C85 132(3) . .
C83 C84 N72 113(2) . .
C85 C84 N72 113(3) . .
C86 C85 C84 127(3) . .
C86 C85 H85 116.7 . .
C84 C85 H85 116.7 . .
C85 C86 C87 118(3) . .
C85 C86 H86 121.1 . .
C87 C86 H86 121.1 . .
C86 C87 C88 120(4) . .
C86 C87 H87 120.0 . .
C88 C87 H87 120.0 . .
N72 C88 C87 122(4) . .
N72 C88 H88 118.9 . .
C87 C88 H88 118.9 . .
C65 N61 C61 124(3) . .
C65 N61 Pb9 117.7(19) . .
C61 N61 Pb9 119(2) . .
C70 N62 C66 121(3) . .
C70 N62 Pb9 114.9(19) . .
C66 N62 Pb9 121.3(18) . .
N64 N63 C71 114(2) . .
C72 N64 N63 111(3) . .
C72 N64 Pb10 127(2) . .
N63 N64 Pb10 117.5(16) . .
C72 N65 H65A 120.0 . .
C72 N65 H65B 120.0 . .
H65A N65 H65B 120.0 . .
C73 N66 C76 114(2) . .
C73 N66 Pb10 113.4(15) . .
C76 N66 Pb10 127.8(17) . .
C76 N67 C75 122(3) . .
C76 N67 Pb11 122(2) . .
C75 N67 Pb11 115.9(17) . .
C77 N68 H68A 120.0 . .
C77 N68 H68B 120.0 . .
H68A N68 H68B 120.0 . .
C77 N69 N70 110(3) . .
C77 N69 Pb11 124(2) . .
N70 N69 Pb11 119.1(18) . .
C78 N70 N69 115(3) . .
C79 N71 C83 118(3) . .
C79 N71 Pb12 117.0(18) . .
C83 N71 Pb12 120.0(19) . .
C88 N72 C84 120(3) . .
C88 N72 Pb12 120(2) . .
C84 N72 Pb12 118.8(18) . .
C71 O61 Pb10 118.5(15) . .
C71 O61 Pb9 117.3(15) . .
Pb10 O61 Pb9 119.3(8) . .
C78 O62 Pb12 122.7(17) . .
C78 O62 Pb11 113.7(17) . .
Pb12 O62 Pb11 111.0(8) . .
N91 C91 C92 124(3) . .
N91 C91 H91 118.1 . .
C92 C91 H91 118.1 . .
C93 C92 C91 117(3) . .
C93 C92 H92 121.3 . .
C91 C92 H92 121.3 . .
C92 C93 C94 119(3) . .
C92 C93 H93 120.6 . .
C94 C93 H93 120.6 . .
C95 C94 C93 118(3) . .
C95 C94 H94 121.2 . .
C93 C94 H94 121.2 . .
N91 C95 C94 123(3) . .
N91 C95 C96 117(3) . .
C94 C95 C96 120(3) . .
N92 C96 C97 122(3) . .
N92 C96 C95 115(2) . .
C97 C96 C95 123(3) . .
C96 C97 C98 120(3) . .
C96 C97 H97 119.8 . .
C98 C97 H97 119.8 . .
C99 C98 C97 118(3) . .
C99 C98 H98 121.1 . .
C97 C98 H98 121.1 . .
C100 C99 C98 119(3) . .
C100 C99 H99 120.6 . .
C98 C99 H99 120.6 . .
C99 C100 N92 122(3) . .
C99 C100 C101 121(3) . .
N92 C100 C101 116(2) . .
O91 C101 N93 127(3) . .
O91 C101 C100 119(2) . .
N93 C101 C100 114(3) . .
N94 C102 N95 124(3) . .
N94 C102 C103 113(3) . .
N95 C102 C103 123(3) . .
N96 C103 C104 121(3) . .
N96 C103 C102 119(3) . .
C104 C103 C102 120(3) . .
C105 C104 C103 120(3) . .
C105 C104 H104 119.8 . .
C103 C104 H104 119.8 . .
C104 C105 N97 118(3) . .
C104 C105 C107 132(3) . .
N97 C105 C107 110(3) . .
N97 C106 N96 123(3) . .
N97 C106 H106 118.4 . .
N96 C106 H106 118.4 . .
N99 C107 N98 130(3) . .
N99 C107 C105 121(3) . .
N98 C107 C105 109(3) . .
O92 C108 N100 126(3) . .
O92 C108 C109 121(3) . .
N100 C108 C109 112(3) . .
N101 C109 C110 128(3) . .
N101 C109 C108 111(3) . .
C110 C109 C108 120(3) . .
C109 C110 C111 111(3) . .
C109 C110 H110 124.3 . .
C111 C110 H110 124.3 . .
C112 C111 C110 122(4) . .
C112 C111 H111 118.9 . .
C110 C111 H111 118.9 . .
C111 C112 C113 123(4) . .
C111 C112 H112 118.6 . .
C113 C112 H112 118.6 . .
C112 C113 N101 118(3) . .
C112 C113 C114 129(3) . .
N101 C113 C114 113(3) . .
N102 C114 C115 122(3) . .
N102 C114 C113 118(3) . .
C115 C114 C113 119(3) . .
C116 C115 C114 120(4) . .
C116 C115 H115 120.0 . .
C114 C115 H115 120.0 . .
C115 C116 C117 124(4) . .
C115 C116 H116 118.1 . .
C117 C116 H116 118.1 . .
C116 C117 C118 115(4) . .
C116 C117 H117 122.4 . .
C118 C117 H117 122.4 . .
N102 C118 C117 123(4) . .
N102 C118 H118 118.7 . .
C117 C118 H118 118.7 . .
C95 N91 C91 119(2) . .
C95 N91 Pb13 120.7(18) . .
C91 N91 Pb13 120.2(19) . .
C96 N92 C100 119(2) . .
C96 N92 Pb13 120.1(17) . .
C100 N92 Pb13 118.2(17) . .
C101 N93 N94 111(2) . .
C102 N94 N93 111(2) . .
C102 N94 Pb14 130(2) . .
N93 N94 Pb14 117.3(16) . .
C102 N95 H95A 120.0 . .
C102 N95 H95B 120.0 . .
H95A N95 H95B 120.0 . .
C103 N96 C106 119(3) . .
C103 N96 Pb14 118(2) . .
C106 N96 Pb14 123.1(18) . .
C106 N97 C105 118(2) . .
C106 N97 Pb15 122.5(19) . .
C105 N97 Pb15 118.8(18) . .
C107 N98 H98A 120.0 . .
C107 N98 H98B 120.0 . .
H98A N98 H98B 120.0 . .
C107 N99 N100 111(3) . .
C107 N99 Pb15 123(2) . .
N100 N99 Pb15 126(2) . .
C108 N100 N99 109(3) . .
C109 N101 C113 117(3) . .
C109 N101 Pb16 118.8(18) . .
C113 N101 Pb16 125(2) . .
C118 N102 C114 116(3) . .
C118 N102 Pb16 120(2) . .
C114 N102 Pb16 114(2) . .
C101 O91 Pb14 120.9(18) . .
C101 O91 Pb13 119.9(18) . .
Pb14 O91 Pb13 115.9(9) . .
C108 O92 Pb16 122(2) . .
C108 O92 Pb15 117(2) . .
Pb16 O92 Pb15 117.1(9) . .
N121 C121 C122 121(2) . .
N121 C121 H121 119.3 . .
C122 C121 H121 119.3 . .
C123 C122 C121 118(2) . .
C123 C122 H122 120.9 . .
C121 C122 H122 120.9 . .
C122 C123 C124 122(2) . .
C122 C123 H123 119.0 . .
C124 C123 H123 119.0 . .
C123 C124 C125 118(2) . .
C123 C124 H124 120.8 . .
C125 C124 H124 120.8 . .
N121 C125 C124 121.0(17) . .
N121 C125 C126 118.7(17) . .
C124 C125 C126 120.3(18) . .
N122 C126 C127 121.0(17) . .
N122 C126 C125 114.9(16) . .
C127 C126 C125 124.1(17) . .
C128 C127 C126 118.3(19) . .
C128 C127 H127 120.8 . .
C126 C127 H127 120.8 . .
C127 C128 C129 122(2) . .
C127 C128 H128 118.9 . .
C129 C128 H128 118.9 . .
C130 C129 C128 118(2) . .
C130 C129 H129 121.2 . .
C128 C129 H129 121.2 . .
N122 C130 C129 121.6(17) . .
N122 C130 C131 116.8(17) . .
C129 C130 C131 121.5(17) . .
O121 C131 N123 125.8(17) . .
O121 C131 C130 117.3(16) . .
N123 C131 C130 116.5(17) . .
N124 C132 N125 123.6(17) . .
N124 C132 C133 116.0(16) . .
N125 C132 C133 120.5(16) . .
N126 C133 C134 122.7(16) . .
N126 C133 C132 116.6(14) . .
C134 C133 C132 120.6(16) . .
C135 C134 C133 115.5(17) . .
C135 C134 H134 122.3 . .
C133 C134 H134 122.3 . .
N127 C135 C134 123.2(16) . .
N127 C135 C137 113.9(16) . .
C134 C135 C137 122.7(17) . .
N126 C136 N127 126.9(18) . .
N126 C136 H136 116.6 . .
N127 C136 H136 116.6 . .
N129 C137 N128 123.7(18) . .
N129 C137 C135 118.4(17) . .
N128 C137 C135 117.8(17) . .
O122 C138 N130 127.0(16) . .
O122 C138 C139 118.3(15) . .
N130 C138 C139 114.2(16) . .
N131 C139 C140 124.3(16) . .
N131 C139 C138 114.4(15) . .
C140 C139 C138 121.1(16) . .
C139 C140 C141 118.3(18) . .
C139 C140 H140 120.9 . .
C141 C140 H140 120.9 . .
C142 C141 C140 118.2(19) . .
C142 C141 H141 120.9 . .
C140 C141 H141 120.9 . .
C141 C142 C143 120.3(18) . .
C141 C142 H142 119.8 . .
C143 C142 H142 119.8 . .
N131 C143 C142 120.6(16) . .
N131 C143 C144 115.5(15) . .
C142 C143 C144 123.8(16) . .
N132 C144 C145 117.9(16) . .
N132 C144 C143 119.7(15) . .
C145 C144 C143 122.4(16) . .
C146 C145 C144 119.7(18) . .
C146 C145 H145 120.2 . .
C144 C145 H145 120.2 . .
C147 C146 C145 120.9(19) . .
C147 C146 H146 119.5 . .
C145 C146 H146 119.5 . .
C146 C147 C148 119.2(19) . .
C146 C147 H147 120.4 . .
C148 C147 H147 120.4 . .
N132 C148 C147 119.4(18) . .
N132 C148 H148 120.3 . .
C147 C148 H148 120.3 . .
C125 N121 C121 119.1(18) . .
C125 N121 Pb1 123.0(13) . .
C121 N121 Pb1 117.7(15) . .
C130 N122 C126 119.2(16) . .
C130 N122 Pb1 121.5(13) . .
C126 N122 Pb1 115.6(13) . .
C131 N123 N124 113.9(16) . .
C132 N124 N123 112.6(15) . .
C132 N124 Pb5 125.0(15) . .
N123 N124 Pb5 113.3(11) . .
C132 N125 H12A 120.0 . .
C132 N125 H12B 120.0 . .
H12A N125 H12B 120.0 . .
C136 N126 C133 115.5(16) . .
C136 N126 Pb5 127.9(15) . .
C133 N126 Pb5 110.7(12) . .
C135 N127 C136 116.1(16) . .
C135 N127 Pb9 107.6(14) . .
C136 N127 Pb9 122.4(14) . .
C137 N128 H12C 120.0 . .
C137 N128 H12D 120.0 . .
H12C N128 H12D 120.0 . .
C137 N129 N130 118.2(16) . .
C137 N129 Pb9 122.6(14) . .
N130 N129 Pb9 116.9(11) . .
C138 N130 N129 110.9(15) . .
C139 N131 C143 118.0(15) . .
C139 N131 Pb13 121.4(12) . .
C143 N131 Pb13 119.2(11) . .
C148 N132 C144 122.7(17) . .
C148 N132 Pb13 117.3(13) . .
C144 N132 Pb13 120.0(12) . .
C131 O121 Pb5 119.1(11) . .
C131 O121 Pb1 119.6(11) . .
Pb5 O121 Pb1 121.3(6) . .
C138 O122 Pb9 121.7(11) . .
C138 O122 Pb13 120.7(11) . .
Pb9 O122 Pb13 116.4(6) . .
N151 C151 C152 122.4(19) . .
N151 C151 H151 118.8 . .
C152 C151 H151 118.8 . .
C153 C152 C151 118(2) . .
C153 C152 H152 120.9 . .
C151 C152 H152 120.9 . .
C152 C153 C154 121(2) . .
C152 C153 H153 119.7 . .
C154 C153 H153 119.7 . .
C153 C154 C155 120(2) . .
C153 C154 H154 119.8 . .
C155 C154 H154 119.8 . .
N151 C155 C154 120.1(17) . .
N151 C155 C156 118.8(17) . .
C154 C155 C156 121.1(18) . .
N152 C156 C157 121.0(16) . .
N152 C156 C155 114.5(16) . .
C157 C156 C155 123.8(17) . .
C158 C157 C156 119.4(19) . .
C158 C157 H157 120.3 . .
C156 C157 H157 120.3 . .
C157 C158 C159 121(2) . .
C157 C158 H158 119.5 . .
C159 C158 H158 119.5 . .
C160 C159 C158 118(2) . .
C160 C159 H159 121.1 . .
C158 C159 H159 121.1 . .
N152 C160 C159 122.5(17) . .
N152 C160 C161 117.0(16) . .
C159 C160 C161 120.4(17) . .
O151 C161 N153 125.0(17) . .
O151 C161 C160 116.3(15) . .
N153 C161 C160 118.5(17) . .
N154 C162 N155 124.4(18) . .
N154 C162 C163 115.8(17) . .
N155 C162 C163 118.8(17) . .
N156 C163 C164 121.5(16) . .
N156 C163 C162 116.4(15) . .
C164 C163 C162 121.8(16) . .
C165 C164 C163 116.4(17) . .
C165 C164 H164 121.8 . .
C163 C164 H164 121.8 . .
N157 C165 C164 122.8(15) . .
N157 C165 C167 115.2(15) . .
C164 C165 C167 122.0(16) . .
N156 C166 N157 126.4(19) . .
N156 C166 H166 116.8 . .
N157 C166 H166 116.8 . .
N159 C167 N158 121.6(17) . .
N159 C167 C165 118.8(16) . .
N158 C167 C165 119.5(17) . .
O152 C168 N160 126.2(16) . .
O152 C168 C169 117.5(15) . .
N160 C168 C169 116.4(15) . .
N161 C169 C170 123.3(15) . .
N161 C169 C168 116.0(15) . .
C170 C169 C168 120.7(15) . .
C169 C170 C171 117.7(18) . .
C169 C170 H170 121.1 . .
C171 C170 H170 121.1 . .
C172 C171 C170 118.4(19) . .
C172 C171 H171 120.8 . .
C170 C171 H171 120.8 . .
C171 C172 C173 120.9(17) . .
C171 C172 H172 119.5 . .
C173 C172 H172 119.5 . .
N161 C173 C172 118.9(15) . .
N161 C173 C174 117.1(15) . .
C172 C173 C174 123.9(15) . .
N162 C174 C175 117.8(16) . .
N162 C174 C173 118.6(16) . .
C175 C174 C173 123.6(17) . .
C176 C175 C174 120.4(18) . .
C176 C175 H175 119.8 . .
C174 C175 H175 119.8 . .
C177 C176 C175 120(2) . .
C177 C176 H176 120.1 . .
C175 C176 H176 120.1 . .
C176 C177 C178 120(2) . .
C176 C177 H177 120.0 . .
C178 C177 H177 120.0 . .
N162 C178 C177 119.1(18) . .
N162 C178 H178 120.4 . .
C177 C178 H178 120.4 . .
C155 N151 C151 118.2(17) . .
C155 N151 Pb2 123.2(12) . .
C151 N151 Pb2 118.5(14) . .
C160 N152 C156 118.0(16) . .
C160 N152 Pb2 120.9(13) . .
C156 N152 Pb2 118.2(12) . .
C161 N153 N154 112.2(16) . .
C162 N154 N153 115.0(16) . .
C162 N154 Pb6 125.6(14) . .
N153 N154 Pb6 116.7(11) . .
C162 N155 H15A 120.0 . .
C162 N155 H15B 120.0 . .
H15A N155 H15B 120.0 . .
C163 N156 C166 116.8(16) . .
C163 N156 Pb6 112.8(13) . .
C166 N156 Pb6 123.5(15) . .
C165 N157 C166 115.9(16) . .
C165 N157 Pb10 108.8(12) . .
C166 N157 Pb10 127.4(14) . .
C167 N158 H15C 120.0 . .
C167 N158 H15D 120.0 . .
H15C N158 H15D 120.0 . .
C167 N159 N160 114.0(15) . .
C167 N159 Pb10 122.5(14) . .
N160 N159 Pb10 113.2(11) . .
C168 N160 N159 112.3(15) . .
C169 N161 C173 120.2(15) . .
C169 N161 Pb14 121.2(12) . .
C173 N161 Pb14 115.2(11) . .
C178 N162 C174 122.8(17) . .
C178 N162 Pb14 117.9(14) . .
C174 N162 Pb14 118.9(12) . .
C161 O151 Pb6 123.8(11) . .
C161 O151 Pb2 119.1(12) . .
Pb6 O151 Pb2 110.5(6) . .
C168 O152 Pb10 120.4(11) . .
C168 O152 Pb14 117.7(11) . .
Pb10 O152 Pb14 115.4(6) . .
N181 C181 C182 122(2) . .
N181 C181 H181 118.9 . .
C182 C181 H181 118.9 . .
C183 C182 C181 118(2) . .
C183 C182 H182 121.2 . .
C181 C182 H182 121.2 . .
C182 C183 C184 121(2) . .
C182 C183 H183 119.6 . .
C184 C183 H183 119.6 . .
C183 C184 C185 120(2) . .
C183 C184 H184 119.9 . .
C185 C184 H184 119.9 . .
N181 C185 C184 119.4(18) . .
N181 C185 C186 118.4(18) . .
C184 C185 C186 122(2) . .
N182 C186 C187 122.1(17) . .
N182 C186 C185 114.4(17) . .
C187 C186 C185 123.4(18) . .
C188 C187 C186 118(2) . .
C188 C187 H187 121.2 . .
C186 C187 H187 121.2 . .
C187 C188 C189 122(2) . .
C187 C188 H188 118.8 . .
C189 C188 H188 118.8 . .
C190 C189 C188 117(2) . .
C190 C189 H189 121.3 . .
C188 C189 H189 121.3 . .
N182 C190 C189 121.6(18) . .
N182 C190 C191 116.1(16) . .
C189 C190 C191 121.7(17) . .
O181 C191 N183 126.2(17) . .
O181 C191 C190 116.6(16) . .
N183 C191 C190 117.2(17) . .
N184 C192 N185 125.4(19) . .
N184 C192 C193 115.8(16) . .
N185 C192 C193 118.6(17) . .
N186 C193 C194 122.2(16) . .
N186 C193 C192 116.4(15) . .
C194 C193 C192 121.3(16) . .
C195 C194 C193 115.5(17) . .
C195 C194 H194 122.2 . .
C193 C194 H194 122.2 . .
N187 C195 C194 124.0(16) . .
N187 C195 C197 114.8(16) . .
C194 C195 C197 121.2(16) . .
N186 C196 N187 127.8(19) . .
N186 C196 H196 116.1 . .
N187 C196 H196 116.1 . .
N189 C197 N188 125.3(18) . .
N189 C197 C195 117.8(17) . .
N188 C197 C195 116.8(17) . .
O182 C198 N190 125.8(16) . .
O182 C198 C199 118.7(15) . .
N190 C198 C199 115.0(16) . .
N191 C199 C200 124.3(16) . .
N191 C199 C198 113.8(15) . .
C200 C199 C198 121.9(16) . .
C199 C200 C201 117.7(17) . .
C199 C200 H200 121.2 . .
C201 C200 H200 121.2 . .
C202 C201 C200 118.5(17) . .
C202 C201 H201 120.7 . .
C200 C201 H201 120.7 . .
C201 C202 C203 119.6(17) . .
C201 C202 H202 120.2 . .
C203 C202 H202 120.2 . .
N191 C203 C202 121.2(15) . .
N191 C203 C204 115.6(15) . .
C202 C203 C204 123.2(15) . .
N192 C204 C205 118.6(16) . .
N192 C204 C203 117.8(15) . .
C205 C204 C203 123.6(16) . .
C206 C205 C204 120.6(19) . .
C206 C205 H205 119.7 . .
C204 C205 H205 119.7 . .
C207 C206 C205 119(2) . .
C207 C206 H206 120.5 . .
C205 C206 H206 120.5 . .
C206 C207 C208 120(2) . .
C206 C207 H207 120.1 . .
C208 C207 H207 120.1 . .
N192 C208 C207 120.8(19) . .
N192 C208 H208 119.6 . .
C207 C208 H208 119.6 . .
C185 N181 C181 119.2(18) . .
C185 N181 Pb3 120.2(13) . .
C181 N181 Pb3 120.5(15) . .
C190 N182 C186 118.3(16) . .
C190 N182 Pb3 118.3(15) . .
C186 N182 Pb3 115.2(14) . .
C191 N183 N184 113.1(16) . .
C192 N184 N183 114.3(16) . .
C192 N184 Pb7 122.7(16) . .
N183 N184 Pb7 113.4(12) . .
C192 N185 H18A 120.0 . .
C192 N185 H18B 120.0 . .
H18A N185 H18B 120.0 . .
C196 N186 C193 115.8(16) . .
C196 N186 Pb7 125.6(15) . .
C193 N186 Pb7 113.7(12) . .
C195 N187 C196 114.6(16) . .
C195 N187 Pb11 108.5(12) . .
C196 N187 Pb11 126.6(15) . .
C197 N188 H18C 120.0 . .
C197 N188 H18D 120.0 . .
H18C N188 H18D 120.0 . .
C197 N189 N190 116.5(16) . .
C197 N189 Pb11 126.4(14) . .
N190 N189 Pb11 115.1(11) . .
C198 N190 N189 112.7(16) . .
C199 N191 C203 117.8(15) . .
C199 N191 Pb15 121.7(12) . .
C203 N191 Pb15 118.7(11) . .
C208 N192 C204 120.6(16) . .
C208 N192 Pb15 116.7(14) . .
C204 N192 Pb15 121.4(12) . .
C191 O181 Pb7 120.3(12) . .
C191 O181 Pb3 118.0(12) . .
Pb7 O181 Pb3 114.7(8) . .
C198 O182 Pb11 121.8(11) . .
C198 O182 Pb15 117.2(12) . .
Pb11 O182 Pb15 113.8(6) . .
N211 C211 C212 122(2) . .
N211 C211 H211 118.8 . .
C212 C211 H211 118.8 . .
C213 C212 C211 117(2) . .
C213 C212 H212 121.5 . .
C211 C212 H212 121.5 . .
C212 C213 C214 121(2) . .
C212 C213 H213 119.3 . .
C214 C213 H213 119.3 . .
C213 C214 C215 121(2) . .
C213 C214 H214 119.6 . .
C215 C214 H214 119.6 . .
N211 C215 C214 118.5(18) . .
N211 C215 C216 118.2(17) . .
C214 C215 C216 123.1(19) . .
N212 C216 C217 120.7(17) . .
N212 C216 C215 114.7(17) . .
C217 C216 C215 124.6(18) . .
C218 C217 C216 120(2) . .
C218 C217 H217 120.1 . .
C216 C217 H217 120.1 . .
C217 C218 C219 121(2) . .
C217 C218 H218 119.6 . .
C219 C218 H218 119.6 . .
C220 C219 C218 118(2) . .
C220 C219 H219 121.1 . .
C218 C219 H219 121.1 . .
N212 C220 C219 122.0(17) . .
N212 C220 C221 115.2(16) . .
C219 C220 C221 122.7(17) . .
O211 C221 N213 125.1(17) . .
O211 C221 C220 117.7(16) . .
N213 C221 C220 117.0(17) . .
N214 C222 N215 125.8(18) . .
N214 C222 C223 115.2(17) . .
N215 C222 C223 118.9(17) . .
N216 C223 C224 121.4(16) . .
N216 C223 C222 116.8(16) . .
C224 C223 C222 121.5(17) . .
C225 C224 C223 115.2(17) . .
C225 C224 H224 122.4 . .
C223 C224 H224 122.4 . .
N217 C225 C224 124.0(16) . .
N217 C225 C227 113.0(15) . .
C224 C225 C227 123.0(17) . .
N216 C226 N217 126.4(19) . .
N216 C226 H226 116.8 . .
N217 C226 H226 116.8 . .
N219 C227 N218 123.1(18) . .
N219 C227 C225 117.8(16) . .
N218 C227 C225 119.1(17) . .
O212 C228 N220 127.4(16) . .
O212 C228 C229 117.1(15) . .
N220 C228 C229 115.4(15) . .
N221 C229 C230 124.3(16) . .
N221 C229 C228 115.2(15) . .
C230 C229 C228 120.5(16) . .
C229 C230 C231 117.5(18) . .
C229 C230 H230 121.3 . .
C231 C230 H230 121.3 . .
C232 C231 C230 118.9(19) . .
C232 C231 H231 120.6 . .
C230 C231 H231 120.6 . .
C231 C232 C233 120.5(19) . .
C231 C232 H232 119.8 . .
C233 C232 H232 119.8 . .
N221 C233 C232 119.8(16) . .
N221 C233 C234 116.3(15) . .
C232 C233 C234 123.8(16) . .
N222 C234 C235 120.1(16) . .
N222 C234 C233 118.2(16) . .
C235 C234 C233 121.6(16) . .
C236 C235 C234 119.8(18) . .
C236 C235 H235 120.1 . .
C234 C235 H235 120.1 . .
C235 C236 C237 119(2) . .
C235 C236 H236 120.7 . .
C237 C236 H236 120.7 . .
C236 C237 C238 120(2) . .
C236 C237 H237 119.9 . .
C238 C237 H237 119.9 . .
N222 C238 C237 121(2) . .
N222 C238 H238 119.5 . .
C237 C238 H238 119.5 . .
C215 N211 C211 119.7(18) . .
C215 N211 Pb4 121.6(13) . .
C211 N211 Pb4 118.2(15) . .
C220 N212 C216 118.7(16) . .
C220 N212 Pb4 121.0(13) . .
C216 N212 Pb4 119.0(13) . .
C221 N213 N214 112.7(17) . .
C222 N214 N213 116.1(16) . .
C222 N214 Pb8 127.3(13) . .
N213 N214 Pb8 116.1(12) . .
C222 N215 H21A 120.0 . .
C222 N215 H21B 120.0 . .
H21A N215 H21B 120.0 . .
C226 N216 C223 117.6(17) . .
C226 N216 Pb8 120.9(16) . .
C223 N216 Pb8 111.4(14) . .
C225 N217 C226 115.2(16) . .
C225 N217 Pb11 110.0(16) . .
C226 N217 Pb11 108.8(17) . .
C225 N217 Pb12 109.1(13) . .
C226 N217 Pb12 123.9(15) . .
Pb11 N217 Pb12 85.3(4) . .
C227 N218 H21C 120.0 . .
C227 N218 H21D 120.0 . .
H21C N218 H21D 120.0 . .
C227 N219 N220 112.9(16) . .
C227 N219 Pb12 126.3(15) . .
N220 N219 Pb12 114.0(11) . .
C228 N220 N219 112.1(15) . .
C229 N221 C233 119.0(15) . .
C229 N221 Pb16 122.2(14) . .
C233 N221 Pb16 112.3(12) . .
C238 N222 C234 119.6(17) . .
C238 N222 Pb16 118.4(14) . .
C234 N222 Pb16 120.6(12) . .
C221 O211 Pb8 121.6(11) . .
C221 O211 Pb4 120.2(12) . .
Pb8 O211 Pb4 114.6(7) . .
C228 O212 Pb12 120.8(11) . .
C228 O212 Pb16 119.1(11) . .
Pb12 O212 Pb16 118.2(5) . .
F302 C301 F301 108.3(12) . .
F302 C301 F303 107.2(12) . .
F301 C301 F303 106.8(12) . .
F302 C301 S301 112.1(14) . .
F301 C301 S301 112.2(15) . .
F303 C301 S301 109.9(13) . .
S301 O301 Pb1 131.2(12) . .
O303 S301 O302 113.5(9) . .
O303 S301 O301 112.6(9) . .
O302 S301 O301 112.6(9) . .
O303 S301 C301 107.2(11) . .
O302 S301 C301 107.7(12) . .
O301 S301 C301 102.4(10) . .
F305 C304 F304 107.2(18) . .
F305 C304 F306 104.4(17) . .
F304 C304 F306 106.4(18) . .
F305 C304 S304 113.2(15) . .
F304 C304 S304 112.0(16) . .
F306 C304 S304 113.0(15) . .
O306 S304 O305 113.4(13) . .
O306 S304 O304 116.6(13) . .
O305 S304 O304 114.4(13) . .
O306 S304 C304 105.5(11) . .
O305 S304 C304 103.6(11) . .
O304 S304 C304 101.0(11) . .
F308 C307 F307 110.7(19) . .
F308 C307 F309 109.7(19) . .
F307 C307 F309 104.9(18) . .
F308 C307 S307 110.1(16) . .
F307 C307 S307 111.0(16) . .
F309 C307 S307 110.3(16) . .
O309 S307 O308 114.5(17) . .
O309 S307 O307 115.5(18) . .
O308 S307 O307 116.7(17) . .
O309 S307 C307 103.7(15) . .
O308 S307 C307 102.8(13) . .
O307 S307 C307 100.5(14) . .
F311 C310 F310 110.1(19) . .
F311 C310 F312 105.2(18) . .
F310 C310 F312 105.2(18) . .
F311 C310 S310 112.6(16) . .
F310 C310 S310 112.4(16) . .
F312 C310 S310 110.8(15) . .
S310 O312 Pb16 120.9(13) . 1_554
O312 S310 O311 113.9(14) . .
O312 S310 O310 116.8(14) . .
O311 S310 O310 113.3(13) . .
O312 S310 C310 104.7(12) . .
O311 S310 C310 103.6(12) . .
O310 S310 C310 102.4(11) . .
F314 C313 F313 109.2(17) . .
F314 C313 F315 104.8(17) . .
F313 C313 F315 104.8(17) . .
F314 C313 S313 113.1(15) . .
F313 C313 S313 112.4(15) . .
F315 C313 S313 111.9(15) . .
O315 S313 O314 114.4(13) . .
O315 S313 O313 115.1(14) . .
O314 S313 O313 113.6(13) . .
O315 S313 C313 105.3(12) . .
O314 S313 C313 105.3(11) . .
O313 S313 C313 101.3(11) . .
F317 C316 F316 108.4(17) . .
F317 C316 F318 105.0(17) . .
F316 C316 F318 105.4(17) . .
F317 C316 S316 114.4(14) . .
F316 C316 S316 112.3(15) . .
F318 C316 S316 110.8(15) . .
O318 S316 O316 117.3(13) . .
O318 S316 O317 112.4(14) . .
O316 S316 O317 114.7(14) . .
O318 S316 C316 103.8(11) . .
O316 S316 C316 102.6(11) . .
O317 S316 C316 103.8(13) . .
F319 C319 F320 110.5(17) . .
F319 C319 F321 106.8(17) . .
F320 C319 F321 104.5(16) . .
F319 C319 S319 111.8(14) . .
F320 C319 S319 112.5(14) . .
F321 C319 S319 110.4(14) . .
S319 O319 Pb6 121.4(10) . .
S319 O321 Pb9 158.1(12) . .
O321 S319 O320 115.9(11) . .
O321 S319 O319 114.5(11) . .
O320 S319 O319 113.3(11) . .
O321 S319 C319 103.1(10) . .
O320 S319 C319 106.4(11) . .
O319 S319 C319 101.6(10) . .
F323 C322 F322 108.5(17) . .
F323 C322 F324 108.4(17) . .
F322 C322 F324 105.5(17) . .
F323 C322 S322 112.4(15) . .
F322 C322 S322 111.7(15) . .
F324 C322 S322 110.1(14) . .
S322 O323 Pb7 104.9(12) . .
O324 S322 O322 118.0(14) . .
O324 S322 O323 109.0(13) . .
O322 S322 O323 116.4(14) . .
O324 S322 C322 104.8(12) . .
O322 S322 C322 101.7(11) . .
O323 S322 C322 105.2(12) . .
F326 C325 F325 112(2) . .
F326 C325 F327 107(2) . .
F325 C325 F327 105.3(19) . .
F326 C325 S325 109.7(18) . .
F325 C325 S325 112.5(17) . .
F327 C325 S325 109.7(17) . .
O327 S325 O326 113.0(14) . .
O327 S325 O325 117.2(15) . .
O326 S325 O325 111.6(15) . .
O327 S325 C325 106.9(12) . .
O326 S325 C325 102.8(12) . .
O325 S325 C325 103.7(13) . .
F329 C328 F328 110(2) . .
F329 C328 F330 107(2) . .
F328 C328 F330 107(2) . .
F329 C328 S328 113.2(18) . .
F328 C328 S328 111.0(18) . .
F330 C328 S328 108.3(17) . .
O330 S328 O329 113.0(16) . .
O330 S328 O328 117.7(17) . .
O329 S328 O328 114.1(16) . .
O330 S328 C328 106.0(14) . .
O329 S328 C328 103.8(14) . .
O328 S328 C328 99.9(13) . .
F331 C331 F332 111.0(17) . .
F331 C331 F333 107.1(17) . .
F332 C331 F333 106.6(16) . .
F331 C331 S331 110.1(14) . .
F332 C331 S331 110.4(14) . .
F333 C331 S331 111.4(13) . .
S331 O331 Pb5 111.7(11) . .
O333 S331 O332 115.8(12) . .
O333 S331 O331 113.6(13) . .
O332 S331 O331 111.8(12) . .
O333 S331 C331 108.5(11) . .
O332 S331 C331 108.4(10) . .
O331 S331 C331 97.0(11) . .
F334 C334 F335 108(2) . .
F334 C334 F336 108(2) . .
F335 C334 F336 101.5(19) . .
F334 C334 S334 113.2(18) . .
F335 C334 S334 113.7(18) . .
F336 C334 S334 111.3(16) . .
S334 O334 Pb11 160.6(17) . .
S334 O335 Pb8 151(2) . .
O336 S334 O335 116.7(17) . .
O336 S334 O334 116.8(17) . .
O335 S334 O334 111.7(16) . .
O336 S334 C334 105.1(15) . .
O335 S334 C334 102.2(14) . .
O334 S334 C334 101.7(12) . .
F338 C337 F337 110.3(19) . .
F338 C337 F339 108.5(19) . .
F337 C337 F339 106.0(18) . .
F338 C337 S337 110.7(16) . .
F337 C337 S337 110.5(15) . .
F339 C337 S337 110.7(16) . .
O339 S337 O337 117.3(15) . .
O339 S337 O338 114.0(14) . .
O337 S337 O338 112.0(15) . .
O339 S337 C337 106.2(11) . .
O337 S337 C337 103.6(13) . .
O338 S337 C337 101.7(13) . .
F341 C340 F340 113(2) . .
F341 C340 F342 105.7(19) . .
F340 C340 F342 108(2) . .
F341 C340 S340 111.4(17) . .
F340 C340 S340 107.9(18) . .
F342 C340 S340 110.7(17) . .
O342 S340 O341 114.1(17) . .
O342 S340 O340 119.5(18) . .
O341 S340 O340 113.8(17) . .
O342 S340 C340 102.1(14) . .
O341 S340 C340 104.6(15) . .
O340 S340 C340 99.4(14) . .
F344 C343 F343 112(2) . .
F344 C343 F345 104.6(19) . .
F343 C343 F345 104.6(19) . .
F344 C343 S343 113.4(18) . .
F343 C343 S343 109.9(17) . .
F345 C343 S343 111.8(16) . .
O345 S343 O344 112.8(17) . .
O345 S343 O343 117.7(17) . .
O344 S343 O343 113.6(17) . .
O345 S343 C343 107.5(15) . .
O344 S343 C343 103.1(15) . .
O343 S343 C343 99.9(14) . .
F347 C346 F346 108.1(13) . .
F347 C346 F348 107.2(12) . .
F346 C346 F348 106.8(12) . .
F347 C346 S346 112.5(16) . .
F346 C346 S346 112.2(16) . .
F348 C346 S346 109.8(14) . .
O348 S346 O347 113.2(10) . .
O348 S346 O346 112.5(10) . .
O347 S346 O346 112.4(10) . .
O348 S346 C346 107.5(12) . .
O347 S346 C346 107.9(13) . .
O346 S346 C346 102.5(12) . .

loop_
_geom_bond_atom_site_label_1
_geom_bond_atom_site_label_2
_geom_bond_distance
_geom_bond_site_symmetry_2
Pb1 O1 2.420(15) .
Pb1 N121 2.451(19) .
Pb1 N122 2.625(19) .
Pb1 N2 2.664(19) .
Pb1 O301 2.668(18) .
Pb1 O121 2.771(14) .
Pb1 N1 2.804(19) .
Pb1 Pb2 4.244(2) .
Pb2 N4 2.428(19) .
Pb2 N151 2.474(18) .
Pb2 N6 2.555(17) .
Pb2 O1 2.556(15) .
Pb2 N152 2.622(19) .
Pb2 O151 2.772(15) .
Pb2 Pb6 4.3210(18) .
Pb3 O2 2.437(16) .
Pb3 N181 2.509(19) .
Pb3 N182 2.58(2) .
Pb3 N9 2.596(19) .
Pb3 O181 2.707(17) .
Pb3 O13W 2.71(3) .
Pb3 N7 2.862(18) .
Pb3 Pb4 4.260(2) .
Pb3 Pb7 4.2734(19) .
Pb4 N12 2.519(18) .
Pb4 N211 2.55(2) .
Pb4 N11 2.597(19) .
Pb4 N212 2.60(2) .
Pb4 O2 2.620(16) .
Pb4 O211 2.641(15) .
Pb4 Pb8 4.2209(19) .
Pb5 O121 2.272(14) .
Pb5 O31 2.370(15) .
Pb5 N124 2.498(19) .
Pb5 N32 2.595(17) .
Pb5 N31 2.823(18) .
Pb5 N126 2.891(18) .
Pb5 O331 3.06(2) .
Pb5 Pb6 4.124(2) .
Pb6 O151 2.482(15) .
Pb6 N34 2.503(18) .
Pb6 N36 2.535(17) .
Pb6 O31 2.567(14) .
Pb6 N154 2.72(2) .
Pb6 O319 2.756(17) .
Pb6 N156 2.949(18) .
Pb7 O181 2.366(17) .
Pb7 O32 2.393(15) .
Pb7 N39 2.579(17) .
Pb7 N184 2.64(2) .
Pb7 O2W 2.89(3) .
Pb7 N37 2.895(18) .
Pb7 N186 2.932(18) .
Pb7 O323 2.97(3) .
Pb7 Pb8 4.272(2) .
Pb8 O211 2.372(15) .
Pb8 N42 2.558(18) .
Pb8 N214 2.60(2) .
Pb8 N41 2.600(18) .
Pb8 O32 2.632(15) .
Pb8 O335 2.80(2) .
Pb8 N216 2.870(19) .
Pb9 O122 2.360(14) .
Pb9 O61 2.585(18) .
Pb9 N62 2.59(3) .
Pb9 N129 2.59(2) .
Pb9 N61 2.60(2) .
Pb9 N127 2.951(18) .
Pb9 O321 2.955(15) .
Pb9 Pb13 4.2130(17) .
Pb9 Pb10 4.326(2) .
Pb10 O152 2.325(13) .
Pb10 O61 2.427(19) .
Pb10 N64 2.53(2) .
Pb10 N159 2.581(18) .
Pb10 N66 2.88(2) .
Pb10 O3W 2.94(3) .
Pb10 N157 3.024(16) .
Pb10 Pb14 4.2584(18) .
Pb11 O182 2.399(14) .
Pb11 N69 2.47(3) .
Pb11 O62 2.541(19) .
Pb11 N67 2.59(2) .
Pb11 N189 2.63(2) .
Pb11 O334 2.703(18) .
Pb11 N217 3.02(2) .
Pb11 N187 3.054(18) .
Pb11 Pb12 4.142(2) .
Pb11 Pb15 4.2744(19) .
Pb12 O212 2.321(13) .
Pb12 O62 2.49(2) .
Pb12 N219 2.598(19) .
Pb12 N71 2.63(2) .
Pb12 N72 2.72(3) .
Pb12 O1W 2.92(2) .
Pb12 O6W 3.08(3) 2_667
Pb12 N217 3.086(18) .
Pb12 Pb16 4.3997(19) .
Pb13 N132 2.550(17) .
Pb13 O91 2.58(2) .
Pb13 N131 2.584(17) .
Pb13 N92 2.59(2) .
Pb13 O122 2.594(14) .
Pb13 N91 2.59(2) .
Pb13 Pb14 4.231(2) .
Pb14 O91 2.41(2) .
Pb14 N162 2.505(18) .
Pb14 N161 2.574(17) .
Pb14 N94 2.58(3) .
Pb14 O152 2.708(13) .
Pb14 O8W 2.85(3) .
Pb14 N96 2.87(2) .
Pb15 N99 2.44(3) .
Pb15 O92 2.56(2) .
Pb15 N192 2.562(17) .
Pb15 N97 2.59(2) .
Pb15 N191 2.617(17) .
Pb15 O182 2.700(14) .
Pb15 Pb16 4.234(2) .
Pb16 O92 2.40(2) .
Pb16 N222 2.459(17) .
Pb16 N101 2.61(3) .
Pb16 N221 2.64(2) .
Pb16 N102 2.79(3) .
Pb16 O212 2.798(13) .
Pb16 O312 2.86(2) 1_556
C1 N1 1.336(19) .
C1 C2 1.40(2) .
C1 H1 0.9500 .
C2 C3 1.30(2) .
C2 H2 0.9500 .
C3 C4 1.35(2) .
C3 H3 0.9500 .
C4 C5 1.39(2) .
C4 H4 0.9500 .
C5 N1 1.32(2) .
C5 C6 1.48(2) .
C6 N2 1.361(19) .
C6 C7 1.37(2) .
C7 C8 1.35(2) .
C7 H7 0.9500 .
C8 C9 1.38(2) .
C8 H8 0.9500 .
C9 C10 1.37(2) .
C9 H9 0.9500 .
C10 N2 1.356(19) .
C10 C11 1.49(2) .
C11 O1 1.299(18) .
C11 N3 1.315(18) .
C12 N4 1.287(18) .
C12 N5 1.346(19) .
C12 C13 1.49(2) .
C13 N6 1.323(19) .
C13 C14 1.401(19) .
C14 C15 1.38(2) .
C14 H14 0.9500 .
C15 N7 1.317(19) .
C15 C17 1.49(2) .
C16 N6 1.313(18) .
C16 N7 1.344(18) .
C16 H16 0.9500 .
C17 N9 1.305(19) .
C17 N8 1.34(2) .
C18 O2 1.284(18) .
C18 N10 1.299(19) .
C18 C19 1.514(19) .
C19 N11 1.322(18) .
C19 C20 1.37(2) .
C20 C21 1.40(2) .
C20 H20 0.9500 .
C21 C22 1.37(2) .
C21 H21 0.9500 .
C22 C23 1.39(2) .
C22 H22 0.9500 .
C23 N11 1.365(18) .
C23 C24 1.47(2) .
C24 N12 1.333(19) .
C24 C25 1.42(2) .
C25 C26 1.35(2) .
C25 H25 0.9500 .
C26 C27 1.34(2) .
C26 H26 0.9500 .
C27 C28 1.40(2) .
C27 H27 0.9500 .
C28 N12 1.325(19) .
C28 H28 0.9500 .
N3 N4 1.391(17) .
N5 H5A 0.8800 .
N5 H5B 0.8800 .
N8 H8A 0.8800 .
N8 H8B 0.8800 .
N9 N10 1.404(17) .
C31 N31 1.329(19) .
C31 C32 1.40(2) .
C31 H31 0.9500 .
C32 C33 1.30(2) .
C32 H32 0.9500 .
C33 C34 1.35(2) .
C33 H33 0.9500 .
C34 C35 1.39(2) .
C34 H34 0.9500 .
C35 N31 1.316(19) .
C35 C36 1.48(2) .
C36 N32 1.365(19) .
C36 C37 1.37(2) .
C37 C38 1.35(2) .
C37 H37 0.9500 .
C38 C39 1.38(2) .
C38 H38 0.9500 .
C39 C40 1.37(2) .
C39 H39 0.9500 .
C40 N32 1.365(18) .
C40 C41 1.49(2) .
C41 O31 1.308(18) .
C41 N33 1.321(18) .
C42 N34 1.275(18) .
C42 N35 1.348(19) .
C42 C43 1.482(19) .
C43 N36 1.320(18) .
C43 C44 1.404(19) .
C44 C45 1.39(2) .
C44 H44 0.9500 .
C45 N37 1.315(19) .
C45 C47 1.48(2) .
C46 N36 1.317(18) .
C46 N37 1.344(18) .
C46 H46 0.9500 .
C47 N39 1.300(18) .
C47 N38 1.34(2) .
C48 O32 1.286(17) .
C48 N40 1.296(18) .
C48 C49 1.517(19) .
C49 N41 1.325(18) .
C49 C50 1.36(2) .
C50 C51 1.41(2) .
C50 H50 0.9500 .
C51 C52 1.36(2) .
C51 H51 0.9500 .
C52 C53 1.38(2) .
C52 H52 0.9500 .
C53 N41 1.362(17) .
C53 C54 1.469(19) .
C54 N42 1.334(18) .
C54 C55 1.42(2) .
C55 C56 1.34(2) .
C55 H55 0.9500 .
C56 C57 1.34(2) .
C56 H56 0.9500 .
C57 C58 1.39(2) .
C57 H57 0.9500 .
C58 N42 1.312(19) .
C58 H58 0.9500 .
N33 N34 1.392(17) .
N35 H35A 0.8800 .
N35 H35B 0.8800 .
N38 H38A 0.8800 .
N38 H38B 0.8800 .
N39 N40 1.400(17) .
C61 N61 1.33(3) .
C61 C62 1.40(4) .
C61 H61 0.9500 .
C62 C63 1.35(4) .
C62 H62 0.9500 .
C63 C64 1.33(4) .
C63 H63 0.9500 .
C64 C65 1.41(4) .
C64 H64 0.9500 .
C65 N61 1.31(4) .
C65 C66 1.48(4) .
C66 C67 1.32(4) .
C66 N62 1.41(4) .
C67 C68 1.43(4) .
C67 H67 0.9500 .
C68 C69 1.33(4) .
C68 H68 0.9500 .
C69 C70 1.41(4) .
C69 H69 0.9500 .
C70 C71 1.38(4) .
C70 N62 1.39(4) .
C71 O61 1.31(3) .
C71 N63 1.37(3) .
C72 N64 1.27(3) .
C72 N65 1.32(4) .
C72 C73 1.52(4) .
C73 N66 1.36(3) .
C73 C74 1.44(4) .
C74 C75 1.43(4) .
C74 H74 0.9500 .
C75 N67 1.32(3) .
C75 C77 1.51(4) .
C76 N67 1.29(3) .
C76 N66 1.37(3) .
C76 H76 0.9500 .
C77 N69 1.26(4) .
C77 N68 1.35(4) .
C78 N70 1.23(3) .
C78 O62 1.35(3) .
C78 C79 1.57(4) .
C79 N71 1.29(3) .
C79 C80 1.39(4) .
C80 C81 1.40(4) .
C80 H80 0.9500 .
C81 C82 1.49(4) .
C81 H81 0.9500 .
C82 C83 1.41(4) .
C82 H82 0.9500 .
C83 N71 1.33(3) .
C83 C84 1.38(4) .
C84 C85 1.38(4) .
C84 N72 1.45(4) .
C85 C86 1.33(4) .
C85 H85 0.9500 .
C86 C87 1.34(4) .
C86 H86 0.9500 .
C87 C88 1.39(5) .
C87 H87 0.9500 .
C88 N72 1.32(4) .
C88 H88 0.9500 .
N63 N64 1.37(3) .
N65 H65A 0.8800 .
N65 H65B 0.8800 .
N68 H68A 0.8800 .
N68 H68B 0.8800 .
N69 N70 1.41(3) .
C91 N91 1.30(3) .
C91 C92 1.41(4) .
C91 H91 0.9500 .
C92 C93 1.36(4) .
C92 H92 0.9500 .
C93 C94 1.41(4) .
C93 H93 0.9500 .
C94 C95 1.40(4) .
C94 H94 0.9500 .
C95 N91 1.29(3) .
C95 C96 1.55(4) .
C96 N92 1.31(3) .
C96 C97 1.36(4) .
C97 C98 1.39(4) .
C97 H97 0.9500 .
C98 C99 1.38(4) .
C98 H98 0.9500 .
C99 C100 1.36(4) .
C99 H99 0.9500 .
C100 N92 1.38(3) .
C100 C101 1.46(4) .
C101 O91 1.29(3) .
C101 N93 1.32(3) .
C102 N94 1.32(3) .
C102 N95 1.35(4) .
C102 C103 1.48(4) .
C103 N96 1.28(4) .
C103 C104 1.43(4) .
C104 C105 1.31(4) .
C104 H104 0.9500 .
C105 N97 1.40(4) .
C105 C107 1.57(4) .
C106 N97 1.34(3) .
C106 N96 1.35(3) .
C106 H106 0.9500 .
C107 N99 1.26(4) .
C107 N98 1.32(4) .
C108 O92 1.25(4) .
C108 N100 1.33(4) .
C108 C109 1.53(4) .
C109 N101 1.33(4) .
C109 C110 1.41(4) .
C110 C111 1.43(5) .
C110 H110 0.9500 .
C111 C112 1.31(5) .
C111 H111 0.9500 .
C112 C113 1.38(5) .
C112 H112 0.9500 .
C113 N101 1.41(4) .
C113 C114 1.46(5) .
C114 N102 1.34(4) .
C114 C115 1.40(5) .
C115 C116 1.26(5) .
C115 H115 0.9500 .
C116 C117 1.31(5) .
C116 H116 0.9500 .
C117 C118 1.49(5) .
C117 H117 0.9500 .
C118 N102 1.30(4) .
C118 H118 0.9500 .
N93 N94 1.44(3) .
N95 H95A 0.8800 .
N95 H95B 0.8800 .
N98 H98A 0.8800 .
N98 H98B 0.8800 .
N99 N100 1.39(3) .
C121 N121 1.332(19) .
C121 C122 1.41(2) .
C121 H121 0.9500 .
C122 C123 1.30(2) .
C122 H122 0.9500 .
C123 C124 1.35(2) .
C123 H123 0.9500 .
C124 C125 1.39(2) .
C124 H124 0.9500 .
C125 N121 1.314(19) .
C125 C126 1.48(2) .
C126 N122 1.365(19) .
C126 C127 1.37(2) .
C127 C128 1.35(2) .
C127 H127 0.9500 .
C128 C129 1.37(2) .
C128 H128 0.9500 .
C129 C130 1.37(2) .
C129 H129 0.9500 .
C130 N122 1.349(19) .
C130 C131 1.49(2) .
C131 O121 1.294(18) .
C131 N123 1.311(18) .
C132 N124 1.287(18) .
C132 N125 1.344(19) .
C132 C133 1.483(19) .
C133 N126 1.328(18) .
C133 C134 1.406(19) .
C134 C135 1.38(2) .
C134 H134 0.9500 .
C135 N127 1.310(19) .
C135 C137 1.49(2) .
C136 N126 1.323(18) .
C136 N127 1.345(18) .
C136 H136 0.9500 .
C137 N129 1.298(18) .
C137 N128 1.34(2) .
C138 O122 1.292(17) .
C138 N130 1.297(18) .
C138 C139 1.509(19) .
C139 N131 1.322(18) .
C139 C140 1.37(2) .
C140 C141 1.41(2) .
C140 H140 0.9500 .
C141 C142 1.37(2) .
C141 H141 0.9500 .
C142 C143 1.39(2) .
C142 H142 0.9500 .
C143 N131 1.372(17) .
C143 C144 1.469(19) .
C144 N132 1.335(18) .
C144 C145 1.41(2) .
C145 C146 1.35(2) .
C145 H145 0.9500 .
C146 C147 1.34(2) .
C146 H146 0.9500 .
C147 C148 1.40(2) .
C147 H147 0.9500 .
C148 N132 1.331(19) .
C148 H148 0.9500 .
N123 N124 1.380(17) .
N125 H12A 0.8800 .
N125 H12B 0.8800 .
N128 H12C 0.8800 .
N128 H12D 0.8800 .
N129 N130 1.398(17) .
C151 N151 1.332(19) .
C151 C152 1.41(2) .
C151 H151 0.9500 .
C152 C153 1.30(2) .
C152 H152 0.9500 .
C153 C154 1.35(2) .
C153 H153 0.9500 .
C154 C155 1.39(2) .
C154 H154 0.9500 .
C155 N151 1.322(19) .
C155 C156 1.48(2) .
C156 N152 1.361(19) .
C156 C157 1.38(2) .
C157 C158 1.35(2) .
C157 H157 0.9500 .
C158 C159 1.38(2) .
C158 H158 0.9500 .
C159 C160 1.37(2) .
C159 H159 0.9500 .
C160 N152 1.358(19) .
C160 C161 1.49(2) .
C161 O151 1.293(18) .
C161 N153 1.324(18) .
C162 N154 1.281(18) .
C162 N155 1.354(19) .
C162 C163 1.49(2) .
C163 N156 1.320(19) .
C163 C164 1.405(19) .
C164 C165 1.380(19) .
C164 H164 0.9500 .
C165 N157 1.316(18) .
C165 C167 1.487(19) .
C166 N156 1.325(19) .
C166 N157 1.348(18) .
C166 H166 0.9500 .
C167 N159 1.298(18) .
C167 N158 1.331(19) .
C168 O152 1.291(17) .
C168 N160 1.293(18) .
C168 C169 1.511(19) .
C169 N161 1.314(17) .
C169 C170 1.37(2) .
C170 C171 1.41(2) .
C170 H170 0.9500 .
C171 C172 1.36(2) .
C171 H171 0.9500 .
C172 C173 1.388(19) .
C172 H172 0.9500 .
C173 N161 1.357(17) .
C173 C174 1.468(19) .
C174 N162 1.332(19) .
C174 C175 1.41(2) .
C175 C176 1.35(2) .
C175 H175 0.9500 .
C176 C177 1.34(2) .
C176 H176 0.9500 .
C177 C178 1.40(2) .
C177 H177 0.9500 .
C178 N162 1.321(19) .
C178 H178 0.9500 .
N153 N154 1.398(17) .
N155 H15A 0.8800 .
N155 H15B 0.8800 .
N158 H15C 0.8800 .
N158 H15D 0.8800 .
N159 N160 1.404(17) .
C181 N181 1.334(19) .
C181 C182 1.40(2) .
C181 H181 0.9500 .
C182 C183 1.30(2) .
C182 H182 0.9500 .
C183 C184 1.35(2) .
C183 H183 0.9500 .
C184 C185 1.39(2) .
C184 H184 0.9500 .
C185 N181 1.31(2) .
C185 C186 1.48(2) .
C186 N182 1.363(19) .
C186 C187 1.37(2) .
C187 C188 1.35(2) .
C187 H187 0.9500 .
C188 C189 1.38(2) .
C188 H188 0.9500 .
C189 C190 1.37(2) .
C189 H189 0.9500 .
C190 N182 1.357(19) .
C190 C191 1.50(2) .
C191 O181 1.299(18) .
C191 N183 1.314(18) .
C192 N184 1.285(18) .
C192 N185 1.340(19) .
C192 C193 1.483(19) .
C193 N186 1.322(19) .
C193 C194 1.403(19) .
C194 C195 1.38(2) .
C194 H194 0.9500 .
C195 N187 1.313(18) .
C195 C197 1.49(2) .
C196 N186 1.321(18) .
C196 N187 1.342(18) .
C196 H196 0.9500 .
C197 N189 1.290(19) .
C197 N188 1.33(2) .
C198 O182 1.282(18) .
C198 N190 1.297(18) .
C198 C199 1.515(19) .
C199 N191 1.325(18) .
C199 C200 1.36(2) .
C200 C201 1.41(2) .
C200 H200 0.9500 .
C201 C202 1.37(2) .
C201 H201 0.9500 .
C202 C203 1.39(2) .
C202 H202 0.9500 .
C203 N191 1.364(17) .
C203 C204 1.472(19) .
C204 N192 1.333(18) .
C204 C205 1.41(2) .
C205 C206 1.35(2) .
C205 H205 0.9500 .
C206 C207 1.34(2) .
C206 H206 0.9500 .
C207 C208 1.39(2) .
C207 H207 0.9500 .
C208 N192 1.327(19) .
C208 H208 0.9500 .
N183 N184 1.390(17) .
N185 H18A 0.8800 .
N185 H18B 0.8800 .
N188 H18C 0.8800 .
N188 H18D 0.8800 .
N189 N190 1.403(17) .
C211 N211 1.336(19) .
C211 C212 1.41(2) .
C211 H211 0.9500 .
C212 C213 1.30(2) .
C212 H212 0.9500 .
C213 C214 1.35(2) .
C213 H213 0.9500 .
C214 C215 1.39(2) .
C214 H214 0.9500 .
C215 N211 1.32(2) .
C215 C216 1.48(2) .
C216 N212 1.366(19) .
C216 C217 1.37(2) .
C217 C218 1.36(2) .
C217 H217 0.9500 .
C218 C219 1.39(2) .
C218 H218 0.9500 .
C219 C220 1.37(2) .
C219 H219 0.9500 .
C220 N212 1.363(19) .
C220 C221 1.49(2) .
C221 O211 1.300(18) .
C221 N213 1.318(19) .
C222 N214 1.282(18) .
C222 N215 1.349(19) .
C222 C223 1.48(2) .
C223 N216 1.317(19) .
C223 C224 1.411(19) .
C224 C225 1.38(2) .
C224 H224 0.9500 .
C225 N217 1.319(18) .
C225 C227 1.49(2) .
C226 N216 1.315(19) .
C226 N217 1.341(18) .
C226 H226 0.9500 .
C227 N219 1.299(19) .
C227 N218 1.33(2) .
C228 O212 1.290(17) .
C228 N220 1.301(18) .
C228 C229 1.507(19) .
C229 N221 1.324(18) .
C229 C230 1.36(2) .
C230 C231 1.41(2) .
C230 H230 0.9500 .
C231 C232 1.37(2) .
C231 H231 0.9500 .
C232 C233 1.39(2) .
C232 H232 0.9500 .
C233 N221 1.367(17) .
C233 C234 1.464(19) .
C234 N222 1.332(18) .
C234 C235 1.41(2) .
C235 C236 1.35(2) .
C235 H235 0.9500 .
C236 C237 1.35(2) .
C236 H236 0.9500 .
C237 C238 1.39(2) .
C237 H237 0.9500 .
C238 N222 1.327(19) .
C238 H238 0.9500 .
N213 N214 1.387(17) .
N215 H21A 0.8800 .
N215 H21B 0.8800 .
N218 H21C 0.8800 .
N218 H21D 0.8800 .
N219 N220 1.396(17) .
C301 F302 1.327(12) .
C301 F301 1.335(12) .
C301 F303 1.344(12) .
C301 S301 1.776(15) .
O301 S301 1.455(11) .
O302 S301 1.445(11) .
O303 S301 1.441(11) .
C304 F305 1.326(16) .
C304 F304 1.334(16) .
C304 F306 1.346(16) .
C304 S304 1.794(16) .
O304 S304 1.448(13) .
O305 S304 1.443(13) .
O306 S304 1.422(13) .
C307 F308 1.319(16) .
C307 F307 1.328(16) .
C307 F309 1.349(16) .
C307 S307 1.793(17) .
O307 S307 1.454(15) .
O308 S307 1.439(14) .
O309 S307 1.427(14) .
C310 F311 1.320(16) .
C310 F310 1.334(16) .
C310 F312 1.358(16) .
C310 S310 1.791(16) .
O310 S310 1.453(13) .
O311 S310 1.451(13) .
O312 S310 1.428(13) .
O312 Pb16 2.86(2) 1_554
C313 F314 1.326(16) .
C313 F313 1.336(16) .
C313 F315 1.354(16) .
C313 S313 1.791(16) .
O313 S313 1.457(13) .
O314 S313 1.448(13) .
O315 S313 1.424(13) .
C316 F317 1.327(16) .
C316 F316 1.336(16) .
C316 F318 1.357(16) .
C316 S316 1.794(16) .
O316 S316 1.445(13) .
O317 S316 1.454(14) .
O318 S316 1.429(13) .
C319 F319 1.325(16) .
C319 F320 1.329(16) .
C319 F321 1.352(15) .
C319 S319 1.791(16) .
O319 S319 1.457(12) .
O320 S319 1.439(13) .
O321 S319 1.430(12) .
C322 F323 1.323(16) .
C322 F322 1.337(16) .
C322 F324 1.353(15) .
C322 S322 1.779(16) .
O322 S322 1.441(13) .
O323 S322 1.456(13) .
O324 S322 1.440(13) .
C325 F326 1.320(17) .
C325 F325 1.332(17) .
C325 F327 1.350(17) .
C325 S325 1.779(17) .
O325 S325 1.454(14) .
O326 S325 1.451(14) .
O327 S325 1.427(13) .
C328 F329 1.321(17) .
C328 F328 1.328(17) .
C328 F330 1.345(17) .
C328 S328 1.787(17) .
O328 S328 1.460(14) .
O329 S328 1.453(14) .
O330 S328 1.421(14) .
C331 F331 1.332(16) .
C331 F332 1.337(16) .
C331 F333 1.342(15) .
C331 S331 1.777(16) .
O331 S331 1.485(13) .
O332 S331 1.435(13) .
O333 S331 1.410(13) .
C334 F334 1.328(16) .
C334 F335 1.331(17) .
C334 F336 1.347(16) .
C334 S334 1.799(17) .
O334 S334 1.449(14) .
O335 S334 1.449(14) .
O336 S334 1.411(14) .
C337 F338 1.325(16) .
C337 F337 1.328(16) .
C337 F339 1.342(16) .
C337 S337 1.780(17) .
O337 S337 1.435(14) .
O338 S337 1.464(14) .
O339 S337 1.423(13) .
C340 F341 1.319(16) .
C340 F340 1.326(17) .
C340 F342 1.341(16) .
C340 S340 1.794(17) .
O340 S340 1.457(14) .
O341 S340 1.448(15) .
O342 S340 1.427(14) .
C343 F344 1.323(17) .
C343 F343 1.330(17) .
C343 F345 1.355(16) .
C343 S343 1.791(17) .
O343 S343 1.461(14) .
O344 S343 1.452(15) .
O345 S343 1.423(14) .
C346 F347 1.328(13) .
C346 F346 1.336(13) .
C346 F348 1.345(12) .
C346 S346 1.775(15) .
O346 S346 1.455(11) .
O347 S346 1.445(11) .
O348 S346 1.442(11) .
O6W Pb12 3.08(3) 2_667
